data_4036890
loop_
_publ_author_name
'Phulwale, Bhimrao Vaijnath'
'Mishra, Sushil Kumar'
'Ne\<cas, Marek'
'Mazal, Ctibor'

_publ_section_title
;
 Phenanthrylene-butadiynylene and Phenanthrylene-thienylene Macrocycles:
 Synthesis, Structure, and Properties.
;
_journal_issue 15
_journal_name_full 'The Journal of organic chemistry'
_journal_page_first 6244
_journal_page_last 6252
_journal_paper_doi 10.1021/acs.joc.6b00814
_journal_volume 81
_journal_year 2016
_chemical_formula_sum 'C59.27 H53.82 Cl4.36 O4.36'
_chemical_formula_weight 990.62
_space_group_crystal_system monoclinic
_space_group_IT_number 14
_space_group_name_Hall '-P 2ybc'
_space_group_name_H-M_alt 'P 1 21/c 1'
_audit_creation_method SHELXL-2013
_cell_angle_alpha 90
_cell_angle_beta 103.762(3)
_cell_angle_gamma 90
_cell_formula_units_Z 22
_cell_length_a 33.4222(8)
_cell_length_b 38.2066(9)
_cell_length_c 22.4745(6)
_cell_measurement_reflns_used 33900
_cell_measurement_temperature 120(2)
_cell_measurement_theta_max 29.0300
_cell_measurement_theta_min 2.8960
_cell_volume 27874.9(12)
_computing_cell_refinement
;
CrysAlisPro, Agilent Technologies,
Version 1.171.37.31 (release 14-01-2014 CrysAlis171 .NET)
;
_computing_data_collection
;
CrystalClear-SM Expert 2.0 r15 (Rigaku, 2011)
;
_computing_data_reduction
;
CrysAlisPro, Agilent Technologies,
Version 1.171.37.31 (release 14-01-2014 CrysAlis171 .NET)
;
_computing_structure_refinement 'SHELXL-2013 (Sheldrick, 2013)'
_computing_structure_solution 'SHELXS-97 (Sheldrick, 1990)'
_diffrn_ambient_temperature 120(2)
_diffrn_detector CCD
_diffrn_detector_area_resol_mean 28.5714
_diffrn_measured_fraction_theta_full 0.672
_diffrn_measured_fraction_theta_max 0.996
_diffrn_measurement_device
;
AFC11 (Right): Eulerian 3 circle
;
_diffrn_measurement_device_type
;
Rigaku Saturn724+ (2x2 bin mode)
;
_diffrn_measurement_method 'profile data from \w-scans'
_diffrn_measurement_specimen_support Fiber
_diffrn_radiation_monochromator Multilayer
_diffrn_radiation_type MoK\a
_diffrn_radiation_wavelength 0.71073
_diffrn_reflns_av_R_equivalents 0.0389
_diffrn_reflns_av_unetI/netI 0.0345
_diffrn_reflns_Laue_measured_fraction_full 0.672
_diffrn_reflns_Laue_measured_fraction_max 0.996
_diffrn_reflns_limit_h_max 35
_diffrn_reflns_limit_h_min -35
_diffrn_reflns_limit_k_max 40
_diffrn_reflns_limit_k_min -40
_diffrn_reflns_limit_l_max 23
_diffrn_reflns_limit_l_min -23
_diffrn_reflns_number 120099
_diffrn_reflns_point_group_measured_fraction_full 0.672
_diffrn_reflns_point_group_measured_fraction_max 0.996
_diffrn_reflns_theta_full 25.242
_diffrn_reflns_theta_max 21.966
_diffrn_reflns_theta_min 2.914
_diffrn_source 'Rotating Anode'
_diffrn_standards_number 0
_exptl_absorpt_coefficient_mu 0.301
_exptl_absorpt_correction_T_max 1.00000
_exptl_absorpt_correction_T_min 0.93439
_exptl_absorpt_correction_type multi-scan
_exptl_absorpt_process_details
;
CrysAlisPro, Agilent Technologies,
Version 1.171.37.31 (release 14-01-2014 CrysAlis171 .NET)
(compiled Jan 14 2014,18:38:05)
Empirical absorption correction using spherical harmonics,
 implemented in SCALE3 ABSPACK scaling algorithm.
;
_exptl_crystal_density_diffrn 1.298
_exptl_crystal_description block
_exptl_crystal_F_000 11408
_exptl_crystal_size_max 0.300
_exptl_crystal_size_mid 0.300
_exptl_crystal_size_min 0.250
_refine_diff_density_max 1.164
_refine_diff_density_min -1.105
_refine_diff_density_rms 0.131
_refine_ls_extinction_method none
_refine_ls_goodness_of_fit_ref 1.935
_refine_ls_hydrogen_treatment undef
_refine_ls_matrix_type full
_refine_ls_number_parameters 3564
_refine_ls_number_reflns 33901
_refine_ls_number_restraints 392
_refine_ls_restrained_S_all 1.932
_refine_ls_R_factor_all 0.1758
_refine_ls_R_factor_gt 0.1491
_refine_ls_shift/su_max 0.037
_refine_ls_shift/su_mean 0.002
_refine_ls_structure_factor_coef Fsqd
_refine_ls_weighting_details
;
 w=1/[\s^2^(Fo^2^)+(0.2000P)^2^]
 where P=(Fo^2^+2Fc^2^)/3
;
_refine_ls_weighting_scheme calc
_refine_ls_wR_factor_gt 0.4316
_refine_ls_wR_factor_ref 0.4537
_reflns_Friedel_coverage 0.000
_reflns_number_gt 24947
_reflns_number_total 33901
_reflns_threshold_expression 'I > 2\s(I)'
_cod_data_source_file jo6b00814_si_002.cif
_cod_data_source_block m
_cod_original_sg_symbol_H-M 'P 21/c'
_cod_database_code 4036890
_shelx_space_group_comment
;
The symmetry employed for this shelxl refinement is uniquely defined
by the following loop, which should always be used as a source of
symmetry information in preference to the above space-group names.
They are only intended as comments.
;
_shelx_estimated_absorpt_t_min 0.915
_shelx_estimated_absorpt_t_max 0.929
_shelxl_version_number 2013-2

loop_
_space_group_symop_operation_xyz
'x, y, z'
'-x, y+1/2, -z+1/2'
'-x, -y, -z'
'x, -y-1/2, z-1/2'

loop_
_atom_site_label
_atom_site_type_symbol
_atom_site_fract_x
_atom_site_fract_y
_atom_site_fract_z
_atom_site_U_iso_or_equiv
_atom_site_adp_type
_atom_site_occupancy
_atom_site_site_symmetry_order
_atom_site_calc_flag
_atom_site_refinement_flags_posn
_atom_site_refinement_flags_adp
_atom_site_refinement_flags_occupancy
_atom_site_disorder_assembly
_atom_site_disorder_group
O1 O 1.39870(19) 0.83561(15) -0.6428(3) 0.0677(16) Uani 1 1 d . . . . .
O2 O 1.40357(16) 0.90812(13) -0.6350(2) 0.0551(14) Uani 1 1 d . . . . .
O3 O 1.67181(17) 1.09330(12) -0.0063(2) 0.0525(14) Uani 1 1 d . . . . .
O4 O 1.70429(15) 1.05071(13) 0.0968(2) 0.0517(14) Uani 1 1 d . . . . .
O5 O 1.70340(14) 0.62435(12) 0.0294(2) 0.0427(12) Uani 1 1 d . . . . .
O6 O 1.65792(16) 0.59318(12) -0.0805(2) 0.0530(14) Uani 1 1 d . . . . .
C1 C 1.4220(2) 0.8524(2) -0.5910(4) 0.053(2) Uani 1 1 d . . . . .
C2 C 1.4232(2) 0.88780(18) -0.5873(3) 0.0449(18) Uani 1 1 d . . . . .
C3 C 1.4466(2) 0.90475(19) -0.5335(3) 0.0452(19) Uani 1 1 d . . . . .
C4 C 1.4497(2) 0.94183(19) -0.5304(4) 0.049(2) Uani 1 1 d . . . . .
C5 C 1.4711(3) 0.95785(19) -0.4798(4) 0.051(2) Uani 1 1 d . . . . .
C6 C 1.4918(2) 0.93867(19) -0.4292(4) 0.048(2) Uani 1 1 d . . . . .
C7 C 1.4901(2) 0.90225(18) -0.4299(3) 0.0436(18) Uani 1 1 d . . . . .
C8 C 1.4678(2) 0.88495(18) -0.4819(4) 0.0446(19) Uani 1 1 d . . . . .
C9 C 1.4651(2) 0.84707(17) -0.4857(3) 0.0377(17) Uani 1 1 d . . . . .
C10 C 1.4851(2) 0.82495(19) -0.4359(3) 0.0447(18) Uani 1 1 d . . . . .
C11 C 1.4819(2) 0.78883(19) -0.4415(3) 0.0439(18) Uani 1 1 d . . . . .
C12 C 1.4592(3) 0.7736(2) -0.4963(4) 0.055(2) Uani 1 1 d . . . . .
C13 C 1.4397(3) 0.79395(19) -0.5445(4) 0.052(2) Uani 1 1 d . . . . .
C14 C 1.4422(2) 0.83081(19) -0.5401(3) 0.0463(19) Uani 1 1 d . . . . .
C15 C 1.6655(2) 1.05836(19) -0.0073(4) 0.049(2) Uani 1 1 d . . . . .
C16 C 1.6818(2) 1.03669(19) 0.0428(4) 0.0459(19) Uani 1 1 d . . . . .
C17 C 1.6761(2) 0.99970(18) 0.0386(4) 0.0426(18) Uani 1 1 d . . . . .
C18 C 1.6928(2) 0.9788(2) 0.0892(4) 0.051(2) Uani 1 1 d . . . . .
C19 C 1.6902(2) 0.9422(2) 0.0861(4) 0.056(2) Uani 1 1 d . . . . .
C20 C 1.6689(2) 0.9266(2) 0.0305(4) 0.052(2) Uani 1 1 d . . . . .
C21 C 1.6506(2) 0.94734(18) -0.0203(4) 0.0467(19) Uani 1 1 d . . . . .
C22 C 1.6540(2) 0.98459(18) -0.0177(4) 0.0448(19) Uani 1 1 d . . . . .
C23 C 1.6371(2) 1.00670(18) -0.0692(4) 0.0452(19) Uani 1 1 d . . . . .
C24 C 1.6156(2) 0.99271(19) -0.1261(4) 0.0479(19) Uani 1 1 d . . . . .
C25 C 1.5988(2) 1.01488(18) -0.1755(4) 0.0458(19) Uani 1 1 d . . . . .
C26 C 1.6037(3) 1.05114(19) -0.1680(4) 0.054(2) Uani 1 1 d . . . . .
C27 C 1.6249(3) 1.06546(19) -0.1144(4) 0.055(2) Uani 1 1 d . . . . .
C28 C 1.6423(2) 1.04328(19) -0.0628(4) 0.050(2) Uani 1 1 d . . . . .
C29 C 1.6813(2) 0.64392(18) -0.0182(3) 0.0434(18) Uani 1 1 d . . . . .
C30 C 1.6591(2) 0.62911(17) -0.0708(4) 0.0445(18) Uani 1 1 d . . . . .
C31 C 1.6340(2) 0.64886(18) -0.1188(4) 0.0468(19) Uani 1 1 d . . . . .
C32 C 1.6104(3) 0.6330(2) -0.1724(4) 0.055(2) Uani 1 1 d . . . . .
C33 C 1.5859(3) 0.6530(2) -0.2198(4) 0.057(2) Uani 1 1 d . . . . .
C34 C 1.5858(2) 0.68957(18) -0.2136(4) 0.0482(19) Uani 1 1 d . . . . .
C35 C 1.6085(2) 0.70602(18) -0.1612(3) 0.0439(18) Uani 1 1 d . . . . .
C36 C 1.6328(2) 0.68663(17) -0.1133(3) 0.0428(18) Uani 1 1 d . . . . .
C37 C 1.6552(2) 0.70287(17) -0.0564(3) 0.0402(17) Uani 1 1 d . . . . .
C38 C 1.6542(2) 0.73920(19) -0.0464(3) 0.0452(18) Uani 1 1 d . . . . .
C39 C 1.6741(2) 0.75391(18) 0.0079(4) 0.0447(18) Uani 1 1 d . . . . .
C40 C 1.6964(2) 0.7329(2) 0.0567(4) 0.050(2) Uani 1 1 d . . . . .
C41 C 1.6978(2) 0.69701(19) 0.0477(3) 0.0439(18) Uani 1 1 d . . . . .
C42 C 1.6779(2) 0.68162(18) -0.0089(3) 0.0414(18) Uani 1 1 d . . . . .
C43 C 1.5154(3) 0.9560(2) -0.3751(4) 0.055(2) Uani 1 1 d . . . . .
C44 C 1.5364(3) 0.9709(2) -0.3300(4) 0.052(2) Uani 1 1 d . . . . .
C45 C 1.5582(3) 0.98586(19) -0.2794(4) 0.0477(19) Uani 1 1 d . . . . .
C46 C 1.5772(3) 0.9998(2) -0.2323(4) 0.054(2) Uani 1 1 d . . . . .
C47 C 1.6679(2) 0.8896(2) 0.0253(4) 0.0509(19) Uani 1 1 d . . . . .
C48 C 1.6696(2) 0.8584(2) 0.0228(4) 0.053(2) Uani 1 1 d . . . . .
C49 C 1.6710(2) 0.82234(19) 0.0189(3) 0.0471(19) Uani 1 1 d . . . . .
C50 C 1.6731(2) 0.7915(2) 0.0149(4) 0.052(2) Uani 1 1 d . . . . .
C51 C 1.5610(3) 0.7103(2) -0.2621(4) 0.052(2) Uani 1 1 d . . . . .
C52 C 1.5416(3) 0.7283(2) -0.3038(4) 0.052(2) Uani 1 1 d . . . . .
C53 C 1.5207(3) 0.7490(2) -0.3498(4) 0.0474(19) Uani 1 1 d . . . . .
C54 C 1.5026(3) 0.7673(2) -0.3905(4) 0.052(2) Uani 1 1 d . . . . .
C55 C 1.4150(4) 0.8382(4) -0.6948(5) 0.103(4) Uani 1 1 d D U . . .
C56 C 1.3860(5) 0.8227(6) -0.7482(7) 0.168(7) Uani 1 1 d D U . . .
C57 C 1.3479(7) 0.8466(8) -0.7733(10) 0.254(12) Uani 1 1 d D U . . .
C58 C 1.3191(10) 0.8321(12) -0.8305(13) 0.346(19) Uani 1 1 d D U . . .
C59 C 1.3599(3) 0.9117(2) -0.6408(4) 0.061(2) Uani 1 1 d . . . . .
C60 C 1.3453(3) 0.9404(3) -0.6883(5) 0.077(3) Uani 1 1 d . . . . .
C61 C 1.2969(4) 0.9443(4) -0.6964(7) 0.119(5) Uani 1 1 d . . . . .
C62 C 1.2829(5) 0.9769(5) -0.7386(11) 0.185(9) Uani 1 1 d . . . . .
C63 C 1.6626(5) 1.1128(2) 0.0415(6) 0.106(4) Uani 1 1 d . U . . .
C64 C 1.6605(4) 1.1512(2) 0.0269(5) 0.079(3) Uani 1 1 d . U . . .
C65 C 1.6182(6) 1.1539(4) -0.0107(8) 0.134(5) Uani 1 1 d . U . . .
C66 C 1.6135(6) 1.1932(4) -0.0356(9) 0.156(6) Uani 1 1 d . U . . .
C67 C 1.7487(2) 1.0534(2) 0.0971(4) 0.068(3) Uani 1 1 d . . . . .
C68 C 1.7708(3) 1.0635(3) 0.1620(5) 0.082(3) Uani 1 1 d . . . . .
C69 C 1.7710(3) 1.0349(3) 0.2127(5) 0.085(3) Uani 1 1 d . . . . .
C70 C 1.7955(3) 1.0013(3) 0.2050(5) 0.088(3) Uani 1 1 d . . . . .
C71 C 1.7484(2) 0.62741(19) 0.0393(3) 0.0451(18) Uani 1 1 d D . . . .
C72 C 1.7672(2) 0.61120(17) 0.0997(3) 0.0430(17) Uani 1 1 d D . . . .
C73 C 1.7588(3) 0.5721(2) 0.1022(4) 0.068(2) Uani 1 1 d D . . . .
C74 C 1.7787(4) 0.5552(3) 0.1637(5) 0.095(4) Uani 1 1 d D . . . .
C75 C 1.6953(3) 0.5748(2) -0.0747(4) 0.061(2) Uani 1 1 d . . . . .
C76 C 1.6877(3) 0.54226(19) -0.1120(4) 0.054(2) Uani 1 1 d . . . . .
C77 C 1.7261(3) 0.5208(2) -0.1071(5) 0.072(3) Uani 1 1 d . . . . .
C78 C 1.7185(3) 0.4875(2) -0.1464(5) 0.076(3) Uani 1 1 d . . . . .
O101 O 0.82380(15) 0.95976(13) 0.0152(2) 0.0497(13) Uani 1 1 d . . . . .
O102 O 0.81814(15) 1.03277(13) 0.0221(2) 0.0490(13) Uani 1 1 d . . . . .
O103 O 1.1032(2) 1.24315(13) 0.6072(2) 0.0626(15) Uani 1 1 d . . . . .
O104 O 1.14101(16) 1.20630(13) 0.7114(2) 0.0495(13) Uani 1 1 d . . . . .
O105 O 1.14585(18) 0.77686(14) 0.6978(2) 0.0596(15) Uani 1 1 d . . . . .
O106 O 1.11085(18) 0.74187(13) 0.5898(2) 0.0583(14) Uani 1 1 d . . . . .
C101 C 0.8485(2) 0.9781(2) 0.0622(3) 0.0466(19) Uani 1 1 d . . . . .
C102 C 0.8466(2) 1.0137(2) 0.0639(3) 0.049(2) Uani 1 1 d . . . . .
C103 C 0.8729(2) 1.0338(2) 0.1115(3) 0.050(2) Uani 1 1 d . . . . .
C104 C 0.8723(3) 1.0700(2) 0.1121(4) 0.053(2) Uani 1 1 d . . . . .
C105 C 0.8973(3) 1.0891(2) 0.1589(4) 0.060(2) Uani 1 1 d . . . . .
C106 C 0.9243(2) 1.0713(2) 0.2076(3) 0.050(2) Uani 1 1 d . . . . .
C107 C 0.9255(2) 1.0350(2) 0.2077(3) 0.050(2) Uani 1 1 d . . . . .
C108 C 0.9005(2) 1.0150(2) 0.1599(3) 0.0457(19) Uani 1 1 d . . . . .
C109 C 0.9018(2) 0.9771(2) 0.1595(3) 0.0451(18) Uani 1 1 d . . . . .
C110 C 0.9274(2) 0.9573(2) 0.2054(3) 0.053(2) Uani 1 1 d . . . . .
C111 C 0.9290(3) 0.9210(2) 0.2035(4) 0.052(2) Uani 1 1 d . . . . .
C112 C 0.9027(3) 0.9028(2) 0.1529(4) 0.055(2) Uani 1 1 d . . . . .
C113 C 0.8774(3) 0.9219(2) 0.1074(4) 0.056(2) Uani 1 1 d . . . . .
C114 C 0.8760(2) 0.9591(2) 0.1091(3) 0.0466(19) Uani 1 1 d . . . . .
C115 C 1.0993(3) 1.2075(2) 0.6089(4) 0.054(2) Uani 1 1 d . . . . .
C116 C 1.1194(2) 1.1889(2) 0.6605(4) 0.050(2) Uani 1 1 d . . . . .
C117 C 1.1176(2) 1.15168(19) 0.6605(3) 0.0454(19) Uani 1 1 d . . . . .
C118 C 1.1394(2) 1.1331(2) 0.7126(3) 0.0487(19) Uani 1 1 d . . . . .
C119 C 1.1394(3) 1.0974(2) 0.7144(4) 0.055(2) Uani 1 1 d . . . . .
C120 C 1.1161(2) 1.0785(2) 0.6633(3) 0.0482(19) Uani 1 1 d . . . . .
C121 C 1.0948(2) 1.09649(19) 0.6117(3) 0.0466(19) Uani 1 1 d . . . . .
C122 C 1.0953(2) 1.1334(2) 0.6093(3) 0.0437(18) Uani 1 1 d . . . . .
C123 C 1.0740(2) 1.1531(2) 0.5552(3) 0.0465(19) Uani 1 1 d . . . . .
C124 C 1.0515(2) 1.1362(2) 0.5014(3) 0.0452(19) Uani 1 1 d . . . . .
C125 C 1.0315(2) 1.1555(2) 0.4515(3) 0.048(2) Uani 1 1 d . . . . .
C126 C 1.0334(3) 1.1928(2) 0.4526(4) 0.053(2) Uani 1 1 d . . . . .
C127 C 1.0556(3) 1.2090(2) 0.5041(4) 0.055(2) Uani 1 1 d . . . . .
C128 C 1.0762(2) 1.1895(2) 0.5563(3) 0.049(2) Uani 1 1 d . . . . .
C129 C 1.1261(2) 0.7944(2) 0.6468(4) 0.050(2) Uani 1 1 d . . . . .
C130 C 1.1073(2) 0.7774(2) 0.5941(4) 0.0475(19) Uani 1 1 d . . . . .
C131 C 1.0850(2) 0.79628(19) 0.5421(3) 0.0483(19) Uani 1 1 d . . . . .
C132 C 1.0653(3) 0.7785(2) 0.4872(4) 0.054(2) Uani 1 1 d . . . . .
C133 C 1.0437(3) 0.7960(2) 0.4375(4) 0.054(2) Uani 1 1 d . . . . .
C134 C 1.0394(2) 0.8323(2) 0.4396(3) 0.0488(19) Uani 1 1 d . . . . .
C135 C 1.0583(2) 0.8505(2) 0.4924(3) 0.0464(19) Uani 1 1 d . . . . .
C136 C 1.0812(2) 0.8333(2) 0.5445(3) 0.0479(19) Uani 1 1 d . . . . .
C137 C 1.1016(2) 0.85217(19) 0.6001(3) 0.0463(19) Uani 1 1 d . . . . .
C138 C 1.1001(3) 0.8878(2) 0.6049(4) 0.054(2) Uani 1 1 d . . . . .
C139 C 1.1216(3) 0.9057(2) 0.6584(4) 0.058(2) Uani 1 1 d . . . . .
C140 C 1.1445(3) 0.8857(2) 0.7084(4) 0.059(2) Uani 1 1 d . . . . .
C141 C 1.1461(3) 0.8500(2) 0.7037(4) 0.061(2) Uani 1 1 d . . . . .
C142 C 1.1246(2) 0.8322(2) 0.6508(3) 0.049(2) Uani 1 1 d . . . . .
C143 C 0.9490(3) 1.0902(2) 0.2573(4) 0.054(2) Uani 1 1 d . . . . .
C144 C 0.9691(3) 1.1065(2) 0.3005(4) 0.054(2) Uani 1 1 d . . . . .
C145 C 0.9908(3) 1.1238(2) 0.3511(4) 0.049(2) Uani 1 1 d . . . . .
C146 C 1.0099(2) 1.1381(2) 0.3969(4) 0.051(2) Uani 1 1 d . . . . .
C147 C 1.1163(2) 1.0409(2) 0.6639(3) 0.051(2) Uani 1 1 d . . . . .
C148 C 1.1169(3) 1.0094(2) 0.6648(3) 0.052(2) Uani 1 1 d . . . . .
C149 C 1.1180(3) 0.9737(3) 0.6633(3) 0.055(2) Uani 1 1 d . . . . .
C150 C 1.1194(3) 0.9422(2) 0.6616(4) 0.055(2) Uani 1 1 d . . . . .
C151 C 1.0165(3) 0.8509(2) 0.3881(4) 0.051(2) Uani 1 1 d . . . . .
C152 C 0.9966(3) 0.8667(2) 0.3445(4) 0.055(2) Uani 1 1 d . . . . .
C153 C 0.9743(3) 0.8855(2) 0.2948(4) 0.051(2) Uani 1 1 d . . . . .
C154 C 0.9546(3) 0.9016(2) 0.2530(4) 0.052(2) Uani 1 1 d . . . . .
C155 C 0.7810(2) 0.9568(3) 0.0191(4) 0.068(3) Uani 1 1 d D . . . .
C156 C 0.7600(3) 0.9336(2) -0.0332(4) 0.063(2) Uani 1 1 d D . . . .
C157 C 0.7755(4) 0.8962(2) -0.0248(5) 0.093(3) Uani 1 1 d D . . . .
C158 C 0.7517(4) 0.8728(3) -0.0768(5) 0.105(4) Uani 1 1 d D . . . .
C159 C 0.8172(8) 1.0282(8) -0.0424(18) 0.089(11) Uani 0.563(9) 1 d D U P A 1
C160 C 0.7971(6) 1.0575(6) -0.0827(12) 0.069(7) Uani 0.563(9) 1 d D U P A 1
C161 C 0.7546(7) 1.0689(7) -0.0768(12) 0.119(9) Uani 0.563(9) 1 d D U P A 1
C162 C 0.7403(8) 1.1025(7) -0.1121(11) 0.117(8) Uani 0.563(9) 1 d D U P A 1
C559 C 0.8291(7) 1.0385(6) -0.0363(16) 0.043(6) Uani 0.437(9) 1 d D U P A 2
C560 C 0.7947(6) 1.0627(7) -0.0671(14) 0.073(8) Uani 0.437(9) 1 d D U P A 2
C561 C 0.7552(6) 1.0417(7) -0.0936(10) 0.093(7) Uani 0.437(9) 1 d D U P A 2
C562 C 0.7226(7) 1.0659(9) -0.1302(11) 0.110(9) Uani 0.437(9) 1 d D U P A 2
C163 C 1.0777(4) 1.2617(2) 0.6403(4) 0.077(3) Uani 1 1 d . . . . .
C164 C 1.0844(4) 1.3003(2) 0.6267(5) 0.097(4) Uani 1 1 d . . . . .
C165 C 1.0664(4) 1.3120(3) 0.5610(5) 0.094(4) Uani 1 1 d . . . . .
C166 C 1.0203(4) 1.3107(3) 0.5416(5) 0.087(3) Uani 1 1 d . . . . .
C167 C 1.1839(3) 1.2134(2) 0.7086(4) 0.058(2) Uani 1 1 d . . . . .
C168 C 1.2044(3) 1.2335(2) 0.7655(4) 0.053(2) Uani 1 1 d . . . . .
C169 C 1.1872(3) 1.2695(2) 0.7669(4) 0.066(2) Uani 1 1 d . . . . .
C170 C 1.2117(3) 1.2913(2) 0.8229(4) 0.071(3) Uani 1 1 d . . . . .
C171 C 1.1853(10) 0.7676(6) 0.6994(8) 0.053(6) Uani 0.563(9) 1 d D U P A 1
C172 C 1.2051(6) 0.7527(4) 0.7615(7) 0.083(5) Uani 0.563(9) 1 d D U P A 1
C173 C 1.2102(7) 0.7802(5) 0.8126(8) 0.104(6) Uani 0.563(9) 1 d D U P A 1
C174 C 1.2450(9) 0.8062(6) 0.8150(13) 0.141(9) Uani 0.563(9) 1 d D U P A 1
C571 C 1.1862(12) 0.7555(6) 0.6914(10) 0.044(7) Uani 0.437(9) 1 d D U P A 2
C572 C 1.1929(6) 0.7272(4) 0.7399(9) 0.061(5) Uani 0.437(9) 1 d D U P A 2
C573 C 1.2262(6) 0.7005(5) 0.7309(10) 0.074(6) Uani 0.437(9) 1 d D U P A 2
C574 C 1.2299(8) 0.6699(5) 0.7759(13) 0.096(8) Uani 0.437(9) 1 d D U P A 2
C175 C 1.0803(3) 0.7224(2) 0.6133(4) 0.064(2) Uani 1 1 d . . . . .
C176 C 1.0859(3) 0.6847(2) 0.5986(5) 0.079(3) Uani 1 1 d . . . . .
C177 C 1.1284(4) 0.6707(2) 0.6346(6) 0.092(4) Uani 1 1 d . . . . .
C178 C 1.1350(5) 0.6325(3) 0.6228(8) 0.127(6) Uani 1 1 d . . . . .
O201 O 0.89358(17) 0.47470(15) -0.6213(2) 0.0570(14) Uani 1 1 d . . . . .
O202 O 0.89453(17) 0.54845(14) -0.6193(2) 0.0554(14) Uani 1 1 d . . . . .
O203 O 1.19044(19) 0.75204(15) -0.0356(3) 0.0679(17) Uani 1 1 d . . . . .
O204 O 1.22091(17) 0.71551(15) 0.0733(3) 0.0608(15) Uani 1 1 d . . . . .
O205 O 1.20142(16) 0.28991(14) 0.0720(2) 0.0558(15) Uani 1 1 d . . . . .
O206 O 1.1678(3) 0.25491(17) -0.0373(3) 0.104(3) Uani 1 1 d . . . . .
C201 C 0.9142(3) 0.4928(2) -0.5725(4) 0.054(2) Uani 1 1 d . . . . .
C202 C 0.9149(2) 0.5291(2) -0.5681(3) 0.051(2) Uani 1 1 d . . . . .
C203 C 0.9365(2) 0.5473(2) -0.5169(3) 0.0454(19) Uani 1 1 d . . . . .
C204 C 0.9374(3) 0.5846(2) -0.5160(4) 0.058(2) Uani 1 1 d . . . . .
C205 C 0.9589(3) 0.6019(2) -0.4668(4) 0.056(2) Uani 1 1 d . . . . .
C206 C 0.9825(3) 0.5838(2) -0.4147(4) 0.054(2) Uani 1 1 d . . . . .
C207 C 0.9807(2) 0.5475(2) -0.4138(3) 0.0484(19) Uani 1 1 d . . . . .
C208 C 0.9581(2) 0.5286(2) -0.4648(3) 0.048(2) Uani 1 1 d . . . . .
C209 C 0.9577(2) 0.4900(2) -0.4662(3) 0.047(2) Uani 1 1 d . . . . .
C210 C 0.9790(2) 0.4698(2) -0.4162(3) 0.050(2) Uani 1 1 d . . . . .
C211 C 0.9787(2) 0.4337(2) -0.4192(3) 0.050(2) Uani 1 1 d . . . . .
C212 C 0.9564(3) 0.4162(2) -0.4732(4) 0.058(2) Uani 1 1 d . . . . .
C213 C 0.9353(3) 0.4359(2) -0.5220(4) 0.058(2) Uani 1 1 d . . . . .
C214 C 0.9362(2) 0.4732(2) -0.5188(3) 0.048(2) Uani 1 1 d . . . . .
C215 C 1.1802(3) 0.7167(2) -0.0291(4) 0.056(2) Uani 1 1 d . . . . .
C216 C 1.1960(2) 0.6997(2) 0.0227(4) 0.053(2) Uani 1 1 d . . . . .
C217 C 1.1873(2) 0.6626(2) 0.0277(4) 0.054(2) Uani 1 1 d . . . . .
C218 C 1.2048(3) 0.6442(2) 0.0815(4) 0.056(2) Uani 1 1 d . . . . .
C219 C 1.1986(3) 0.6087(2) 0.0865(4) 0.066(2) Uani 1 1 d . . . . .
C220 C 1.1734(2) 0.5910(2) 0.0353(4) 0.052(2) Uani 1 1 d . . . . .
C221 C 1.1554(2) 0.6089(2) -0.0174(4) 0.051(2) Uani 1 1 d . . . . .
C222 C 1.1627(2) 0.6453(2) -0.0228(4) 0.051(2) Uani 1 1 d . . . . .
C223 C 1.1441(2) 0.66466(19) -0.0780(3) 0.0463(19) Uani 1 1 d . . . . .
C224 C 1.1181(2) 0.6489(2) -0.1296(4) 0.051(2) Uani 1 1 d . . . . .
C225 C 1.1017(3) 0.6683(2) -0.1821(4) 0.053(2) Uani 1 1 d . . . . .
C226 C 1.1109(3) 0.7042(2) -0.1839(4) 0.063(2) Uani 1 1 d . . . . .
C227 C 1.1361(3) 0.7206(2) -0.1350(4) 0.066(2) Uani 1 1 d . . . . .
C228 C 1.1535(3) 0.7006(2) -0.0808(4) 0.060(2) Uani 1 1 d . . . . .
C229 C 1.1787(3) 0.3070(2) 0.0218(4) 0.058(2) Uani 1 1 d . . . . .
C230 C 1.1611(3) 0.2902(2) -0.0303(4) 0.066(3) Uani 1 1 d . . . . .
C231 C 1.1362(3) 0.3082(2) -0.0822(4) 0.056(2) Uani 1 1 d . . . . .
C232 C 1.1148(3) 0.2889(2) -0.1355(4) 0.072(3) Uani 1 1 d . . . . .
C233 C 1.0923(3) 0.3062(2) -0.1857(4) 0.063(2) Uani 1 1 d . . . . .
C234 C 1.0881(3) 0.3431(2) -0.1839(4) 0.055(2) Uani 1 1 d . . . . .
C235 C 1.1067(2) 0.3615(2) -0.1327(4) 0.049(2) Uani 1 1 d . . . . .
C236 C 1.1313(2) 0.3439(2) -0.0803(3) 0.0476(19) Uani 1 1 d . . . . .
C237 C 1.1512(2) 0.3634(2) -0.0239(3) 0.0454(19) Uani 1 1 d . . . . .
C238 C 1.1483(2) 0.39974(19) -0.0200(3) 0.0414(18) Uani 1 1 d . . . . .
C239 C 1.1673(2) 0.4173(2) 0.0324(4) 0.049(2) Uani 1 1 d . . . . .
C240 C 1.1895(2) 0.3981(2) 0.0846(4) 0.056(2) Uani 1 1 d . . . . .
C241 C 1.1918(2) 0.3628(2) 0.0809(4) 0.057(2) Uani 1 1 d . . . . .
C242 C 1.1732(2) 0.3445(2) 0.0257(4) 0.051(2) Uani 1 1 d . . . . .
C243 C 1.0071(3) 0.6023(2) -0.3654(4) 0.0489(19) Uani 1 1 d . . . . .
C244 C 1.0287(3) 0.6173(2) -0.3237(4) 0.055(2) Uani 1 1 d . . . . .
C245 C 1.0547(3) 0.6357(2) -0.2752(4) 0.048(2) Uani 1 1 d . . . . .
C246 C 1.0757(3) 0.6512(2) -0.2338(4) 0.054(2) Uani 1 1 d . . . . .
C247 C 1.1686(3) 0.5529(3) 0.0377(4) 0.055(2) Uani 1 1 d . . . . .
C248 C 1.1660(3) 0.5219(3) 0.0373(3) 0.054(2) Uani 1 1 d . . . . .
C249 C 1.1651(2) 0.4858(3) 0.0376(3) 0.054(2) Uani 1 1 d . . . . .
C250 C 1.1660(2) 0.4547(2) 0.0357(3) 0.050(2) Uani 1 1 d . . . . .
C251 C 1.0645(3) 0.3627(2) -0.2368(4) 0.056(2) Uani 1 1 d . . . . .
C252 C 1.0450(3) 0.37783(19) -0.2791(3) 0.0454(19) Uani 1 1 d . . . . .
C253 C 1.0223(3) 0.3961(2) -0.3271(4) 0.051(2) Uani 1 1 d . . . . .
C254 C 1.0016(3) 0.4131(2) -0.3698(4) 0.0480(19) Uani 1 1 d . . . . .
C255 C 0.9049(3) 0.4816(3) -0.6787(4) 0.083(3) Uani 1 1 d . . . . .
C256 C 0.8884(4) 0.4517(3) -0.7221(5) 0.082(3) Uani 1 1 d . . . . .
C257 C 0.8432(4) 0.4489(3) -0.7386(6) 0.102(4) Uani 1 1 d . . . . .
C258 C 0.8299(6) 0.4194(4) -0.7834(7) 0.137(6) Uani 1 1 d . . . . .
C259 C 0.8502(3) 0.5510(2) -0.6227(4) 0.069(2) Uani 1 1 d D . . . .
C260 C 0.8333(3) 0.5759(2) -0.6743(4) 0.067(2) Uani 1 1 d D . . . .
C261 C 0.8501(3) 0.6126(3) -0.6671(4) 0.079(3) Uani 1 1 d D . . . .
C262 C 0.8319(4) 0.6356(3) -0.7218(6) 0.101(4) Uani 1 1 d D . . . .
C263 C 1.1635(10) 0.7770(6) -0.0069(19) 0.100(11) Uani 0.563(9) 1 d D U P A 1
C264 C 1.1736(7) 0.8138(5) -0.0258(13) 0.101(8) Uani 0.563(9) 1 d D U P A 1
C265 C 1.2179(7) 0.8243(5) -0.0031(13) 0.121(8) Uani 0.563(9) 1 d D U P A 1
C266 C 1.2239(10) 0.8602(6) -0.030(2) 0.176(14) Uani 0.563(9) 1 d D U P A 1
C663 C 1.1750(12) 0.7767(8) -0.0010(17) 0.062(9) Uani 0.437(9) 1 d D U P A 2
C664 C 1.1917(11) 0.8123(7) -0.0153(11) 0.083(9) Uani 0.437(9) 1 d D U P A 2
C665 C 1.1856(9) 0.8205(6) -0.0820(11) 0.105(9) Uani 0.437(9) 1 d D U P A 2
C666 C 1.2084(8) 0.8537(6) -0.0936(13) 0.089(7) Uani 0.437(9) 1 d D U P A 2
C267 C 1.2614(3) 0.7251(3) 0.0657(6) 0.099(4) Uani 1 1 d . . . . .
C268 C 1.2840(3) 0.7420(3) 0.1220(6) 0.088(3) Uani 1 1 d . . . . .
C269 C 1.2960(5) 0.7147(5) 0.1673(9) 0.142(6) Uani 1 1 d . . . . .
C270 C 1.3263(6) 0.7306(6) 0.2291(9) 0.179(8) Uani 1 1 d . . . . .
C271 C 1.2453(2) 0.2882(2) 0.0733(4) 0.057(2) Uani 1 1 d . . . . .
C272 C 1.2659(2) 0.26726(19) 0.1297(4) 0.0501(19) Uani 1 1 d . . . . .
C273 C 1.2528(3) 0.2286(2) 0.1232(4) 0.071(3) Uani 1 1 d . . . . .
C274 C 1.2782(4) 0.2066(2) 0.1761(5) 0.095(4) Uani 1 1 d . . . . .
C275 C 1.1581(9) 0.2304(5) -0.0098(12) 0.075(8) Uani 0.58(2) 1 d D U P B 1
C276 C 1.1600(6) 0.1924(4) -0.0277(10) 0.081(6) Uani 0.58(2) 1 d D U P B 1
C277 C 1.1759(8) 0.1848(7) -0.0830(11) 0.091(8) Uani 0.58(2) 1 d D U P B 1
C278 C 1.2221(6) 0.1911(5) -0.0668(10) 0.101(7) Uani 0.58(2) 1 d D U P B 1
C675 C 1.1421(10) 0.2331(5) -0.0005(15) 0.065(8) Uani 0.42(2) 1 d D U P B 2
C676 C 1.1586(11) 0.1957(6) 0.0074(12) 0.104(10) Uani 0.42(2) 1 d D U P B 2
C677 C 1.1505(10) 0.1751(7) -0.0504(12) 0.099(10) Uani 0.42(2) 1 d D U P B 2
C678 C 1.1735(17) 0.1892(18) -0.0957(17) 0.15(2) Uani 0.42(2) 1 d D U P B 2
O301 O 1.32401(15) 0.60707(13) 0.9954(2) 0.0517(13) Uani 1 1 d . . . . .
O302 O 1.32574(19) 0.68100(16) 0.9972(3) 0.0686(17) Uani 1 1 d . . . . .
O304 O 1.6394(2) 0.86313(18) 1.6812(3) 0.083(2) Uani 1 1 d D . . . .
O305 O 1.6178(2) 0.43335(17) 1.7052(3) 0.0749(19) Uani 1 1 d . . . . .
O306 O 1.5761(2) 0.39698(15) 1.6004(3) 0.082(2) Uani 1 1 d . . . . .
C301 C 1.3517(2) 0.6253(2) 1.0389(3) 0.048(2) Uani 1 1 d . . . . .
C302 C 1.3533(2) 0.6612(2) 1.0404(3) 0.0481(19) Uani 1 1 d . . . . .
C303 C 1.3806(2) 0.67949(19) 1.0875(3) 0.0464(19) Uani 1 1 d . . . . .
C304 C 1.3809(3) 0.7173(2) 1.0879(4) 0.055(2) Uani 1 1 d . . . . .
C305 C 1.4044(3) 0.7347(2) 1.1338(4) 0.057(2) Uani 1 1 d . . . . .
C306 C 1.4299(3) 0.7168(2) 1.1848(4) 0.055(2) Uani 1 1 d . . . . .
C307 C 1.4306(2) 0.68030(19) 1.1855(4) 0.0489(19) Uani 1 1 d . . . . .
C308 C 1.4067(2) 0.66080(17) 1.1363(3) 0.0381(17) Uani 1 1 d . . . . .
C309 C 1.4066(2) 0.62352(18) 1.1350(3) 0.0380(17) Uani 1 1 d . . . . .
C310 C 1.4326(2) 0.60355(18) 1.1828(3) 0.0432(18) Uani 1 1 d . . . . .
C311 C 1.4304(2) 0.56742(19) 1.1819(3) 0.0437(19) Uani 1 1 d . . . . .
C312 C 1.4031(3) 0.5499(2) 1.1328(4) 0.055(2) Uani 1 1 d . . . . .
C313 C 1.3785(2) 0.56885(19) 1.0856(4) 0.049(2) Uani 1 1 d . . . . .
C314 C 1.3792(2) 0.60550(18) 1.0867(3) 0.0409(17) Uani 1 1 d . . . . .
C315 C 1.6032(4) 0.8612(3) 1.5750(5) 0.081(3) Uani 1 1 d . . . . .
C316 C 1.6206(3) 0.8451(3) 1.6280(5) 0.073(3) Uani 1 1 d . . . . .
C317 C 1.6209(3) 0.8076(3) 1.6326(4) 0.066(3) Uani 1 1 d . . . . .
C318 C 1.6407(3) 0.7907(3) 1.6861(5) 0.083(3) Uani 1 1 d . . . . .
C319 C 1.6430(3) 0.7540(3) 1.6906(4) 0.077(3) Uani 1 1 d . . . . .
C320 C 1.6220(3) 0.7346(2) 1.6376(4) 0.063(2) Uani 1 1 d . . . . .
C321 C 1.6022(3) 0.7513(3) 1.5856(4) 0.063(2) Uani 1 1 d . . . . .
C322 C 1.6011(3) 0.7875(2) 1.5805(4) 0.054(2) Uani 1 1 d . . . . .
C323 C 1.5801(3) 0.8056(2) 1.5256(4) 0.060(2) Uani 1 1 d . . . . .
C324 C 1.5569(3) 0.7880(2) 1.4736(4) 0.059(2) Uani 1 1 d . . . . .
C325 C 1.5372(3) 0.8057(2) 1.4221(4) 0.059(2) Uani 1 1 d . . . . .
C326 C 1.5392(3) 0.8431(2) 1.4202(5) 0.067(2) Uani 1 1 d . . . . .
C327 C 1.5604(4) 0.8603(2) 1.4685(5) 0.078(3) Uani 1 1 d . . . . .
C328 C 1.5814(3) 0.8430(2) 1.5230(5) 0.068(3) Uani 1 1 d . . . . .
C330 C 1.5797(3) 0.4323(2) 1.6008(5) 0.069(3) Uani 1 1 d . . . . .
C331 C 1.5626(3) 0.4505(2) 1.5434(4) 0.057(2) Uani 1 1 d . . . . .
C332 C 1.5421(3) 0.4315(2) 1.4912(4) 0.062(2) Uani 1 1 d . . . . .
C333 C 1.5255(3) 0.4485(2) 1.4360(4) 0.060(2) Uani 1 1 d . . . . .
C334 C 1.5290(2) 0.48508(18) 1.4338(4) 0.047(2) Uani 1 1 d . . . . .
C335 C 1.5484(2) 0.5041(2) 1.4849(3) 0.0450(18) Uani 1 1 d . . . . .
C336 C 1.5660(2) 0.4869(2) 1.5409(4) 0.051(2) Uani 1 1 d . . . . .
C337 C 1.5864(2) 0.5063(2) 1.5957(4) 0.048(2) Uani 1 1 d . . . . .
C338 C 1.5890(2) 0.5433(2) 1.5961(4) 0.049(2) Uani 1 1 d . . . . .
C339 C 1.6088(3) 0.5615(3) 1.6489(4) 0.065(2) Uani 1 1 d . . . . .
C340 C 1.6261(3) 0.5422(3) 1.7035(5) 0.076(3) Uani 1 1 d . . . . .
C341 C 1.6240(3) 0.5077(3) 1.7037(4) 0.067(2) Uani 1 1 d . . . . .
C342 C 1.6036(3) 0.4887(2) 1.6499(4) 0.057(2) Uani 1 1 d . . . . .
C343 C 1.4539(3) 0.7357(2) 1.2357(4) 0.061(2) Uani 1 1 d . . . . .
C443 C 1.6005(3) 0.4512(3) 1.6505(4) 0.071(3) Uani 1 1 d . . . . .
C344 C 1.4733(3) 0.7518(2) 1.2787(4) 0.058(2) Uani 1 1 d . . . . .
C345 C 1.4961(3) 0.7692(2) 1.3287(4) 0.060(2) Uani 1 1 d . . . . .
C346 C 1.5147(3) 0.7859(2) 1.3705(5) 0.061(2) Uani 1 1 d . . . . .
C347 C 1.6217(3) 0.6966(3) 1.6423(4) 0.075(3) Uani 1 1 d . . . . .
C348 C 1.6198(3) 0.6660(3) 1.6447(4) 0.060(2) Uani 1 1 d . . . . .
C349 C 1.6163(3) 0.6294(3) 1.6463(4) 0.069(3) Uani 1 1 d . . . . .
C350 C 1.6126(3) 0.5985(3) 1.6482(4) 0.060(2) Uani 1 1 d . . . . .
C351 C 1.5106(2) 0.50288(18) 1.3769(4) 0.0442(19) Uani 1 1 d . . . . .
C352 C 1.4943(2) 0.51778(19) 1.3304(4) 0.0453(19) Uani 1 1 d . . . . .
C353 C 1.4737(2) 0.53385(19) 1.2778(4) 0.0446(19) Uani 1 1 d . . . . .
C354 C 1.4543(3) 0.5480(2) 1.2324(4) 0.051(2) Uani 1 1 d . . . . .
C355 C 1.2823(3) 0.6112(3) 1.0022(5) 0.101(4) Uani 1 1 d . . . . .
C356 C 1.2552(3) 0.5872(4) 0.9524(5) 0.094(3) Uani 1 1 d . . . . .
C357 C 1.2610(4) 0.5539(4) 0.9742(8) 0.120(5) Uani 1 1 d . . . . .
C358 C 1.2288(6) 0.5285(4) 0.9234(8) 0.151(7) Uani 1 1 d . . . . .
C359 C 1.3259(10) 0.6748(10) 0.929(2) 0.076(11) Uani 0.563(9) 1 d D U P A 1
C360 C 1.2952(6) 0.7018(5) 0.8985(8) 0.075(5) Uani 0.563(9) 1 d D U P A 1
C361 C 1.2518(6) 0.6876(6) 0.8830(9) 0.105(6) Uani 0.563(9) 1 d D U P A 1
C362 C 1.2427(9) 0.6601(7) 0.8346(10) 0.133(9) Uani 0.563(9) 1 d D U P A 1
C759 C 1.3285(10) 0.6815(9) 0.937(2) 0.043(9) Uani 0.437(9) 1 d D U P A 2
C760 C 1.3189(10) 0.7116(6) 0.8942(12) 0.091(9) Uani 0.437(9) 1 d D U P A 2
C761 C 1.2911(10) 0.7388(6) 0.9102(11) 0.106(10) Uani 0.437(9) 1 d D U P A 2
C762 C 1.2817(7) 0.7698(5) 0.8683(10) 0.077(6) Uani 0.437(9) 1 d D U P A 2
O303 O 1.6169(5) 0.8951(3) 1.5669(7) 0.094(5) Uani 0.563(9) 1 d D U P A 1
C363 C 1.5969(5) 0.9218(5) 1.5946(8) 0.073(5) Uani 0.563(9) 1 d D U P A 1
C364 C 1.6131(13) 0.9565(5) 1.5857(15) 0.171(12) Uani 0.563(9) 1 d D U P A 1
C365 C 1.6209(10) 0.9654(6) 1.5242(11) 0.138(10) Uani 0.563(9) 1 d D U P A 1
C366 C 1.6494(11) 0.9954(6) 1.5272(16) 0.128(10) Uani 0.563(9) 1 d D U P A 1
O703 O 1.5921(5) 0.8991(4) 1.5779(8) 0.073(5) Uani 0.437(9) 1 d D U P A 2
C763 C 1.6193(7) 0.9220(6) 1.5570(17) 0.111(10) Uani 0.437(9) 1 d D U P A 2
C764 C 1.5965(6) 0.9554(5) 1.5369(14) 0.076(6) Uani 0.437(9) 1 d D U P A 2
C765 C 1.6241(8) 0.9819(7) 1.5152(11) 0.081(7) Uani 0.437(9) 1 d D U P A 2
C766 C 1.6585(12) 0.9918(13) 1.5682(17) 0.16(2) Uani 0.437(9) 1 d D U P A 2
C367 C 1.6824(3) 0.8712(2) 1.6868(4) 0.075(3) Uani 1 1 d D . . . .
C368 C 1.6971(3) 0.8906(2) 1.7459(4) 0.069(2) Uani 1 1 d D . . . .
C369 C 1.6762(3) 0.9259(2) 1.7479(4) 0.075(3) Uani 1 1 d D . . . .
C370 C 1.6900(4) 0.9442(3) 1.8081(5) 0.086(3) Uani 1 1 d D . . . .
C371 C 1.6577(3) 0.4197(3) 1.7091(4) 0.082(3) Uani 1 1 d . . . . .
C372 C 1.6694(3) 0.4005(2) 1.7696(5) 0.080(3) Uani 1 1 d . . . . .
C373 C 1.7119(5) 0.3878(4) 1.7847(7) 0.131(5) Uani 1 1 d . . . . .
C374 C 1.7187(6) 0.3595(5) 1.7362(9) 0.163(7) Uani 1 1 d . . . . .
C375 C 1.5537(3) 0.3822(3) 1.6417(5) 0.075(3) Uani 1 1 d . . . . .
C376 C 1.5488(5) 0.3466(3) 1.6290(6) 0.113(5) Uani 1 1 d . . . . .
C377 C 1.5942(4) 0.3264(3) 1.6538(6) 0.096(3) Uani 1 1 d . . . . .
C378 C 1.5910(5) 0.2896(3) 1.6310(8) 0.132(5) Uani 1 1 d . . . . .
C401 C 0.9684(3) 0.8077(2) 0.1934(4) 0.068(3) Uani 1 1 d . . . . .
Cl1 Cl 0.92291(8) 0.80177(6) 0.21654(11) 0.0709(7) Uani 1 1 d . . . . .
Cl2 Cl 0.96135(17) 0.80379(12) 0.11564(16) 0.167(2) Uani 1 1 d . . . . .
Cl3 Cl 1.00363(11) 0.77621(10) 0.2312(3) 0.186(3) Uani 1 1 d . . . . .
C402 C 1.4168(4) 1.1405(3) 0.2223(5) 0.084(3) Uani 1 1 d . . . . .
Cl4 Cl 1.44727(12) 1.17833(9) 0.23831(19) 0.1248(13) Uani 1 1 d . . . . .
Cl5 Cl 1.38202(10) 1.14345(10) 0.15093(15) 0.1088(10) Uani 1 1 d . . . . .
Cl6 Cl 1.44858(12) 1.10448(9) 0.2244(2) 0.1275(13) Uani 1 1 d . . . . .
C403 C 1.5216(3) 0.9520(2) 0.3063(4) 0.067(2) Uani 1 1 d . . . . .
Cl7 Cl 1.48130(9) 0.92896(6) 0.32459(12) 0.0827(8) Uani 1 1 d . . . . .
Cl8 Cl 1.56439(10) 0.95269(7) 0.36771(18) 0.1121(11) Uani 1 1 d . . . . .
Cl9 Cl 1.53403(13) 0.93374(8) 0.24193(15) 0.1180(13) Uani 1 1 d . . . . .
C404 C 1.2858(4) 1.1225(4) -0.2298(6) 0.107(4) Uani 1 1 d . . . . .
Cl10 Cl 1.26088(12) 1.08070(11) -0.25436(17) 0.1280(12) Uani 1 1 d . . . . .
Cl11 Cl 1.25679(15) 1.14254(12) -0.18780(19) 0.1509(17) Uani 1 1 d . . . . .
Cl12 Cl 1.29116(13) 1.14518(14) -0.2943(2) 0.1553(17) Uani 1 1 d . . . . .
C405 C 0.9534(6) 1.1817(4) 0.1798(9) 0.155(7) Uani 1 1 d . . . . .
Cl13 Cl 0.91630(16) 1.19396(10) 0.2185(2) 0.159(2) Uani 1 1 d . . . . .
Cl14 Cl 0.92749(14) 1.17504(12) 0.0999(2) 0.1449(15) Uani 1 1 d . . . . .
Cl15 Cl 0.98925(17) 1.21137(10) 0.1830(2) 0.1477(17) Uani 1 1 d . . . . .
C406 C 1.5235(6) 1.1655(5) -0.1418(10) 0.164(7) Uani 1 1 d . . . . .
Cl16 Cl 1.5305(3) 1.1391(2) -0.1953(4) 0.249(4) Uani 1 1 d . . . . .
Cl17 Cl 1.5695(3) 1.1696(2) -0.0856(5) 0.299(5) Uani 1 1 d . . . . .
Cl18 Cl 1.4847(2) 1.1515(2) -0.1082(3) 0.238(3) Uani 1 1 d . . . . .
C407 C 1.4435(5) 1.1566(4) -0.0003(7) 0.131(5) Uani 1 1 d . . . . .
Cl19 Cl 1.44736(15) 1.18691(10) 0.0564(2) 0.1502(16) Uani 1 1 d . . . . .
Cl20 Cl 1.45024(14) 1.11467(10) 0.0340(2) 0.1403(14) Uani 1 1 d . . . . .
Cl21 Cl 1.48102(16) 1.1638(2) -0.0407(3) 0.196(3) Uani 1 1 d . . . . .
C408 C 1.0683(13) 1.0228(14) 0.383(3) 0.56(6) Uani 1 1 d . . . . .
Cl22 Cl 1.1145(3) 1.0053(5) 0.3682(7) 0.468(13) Uani 1 1 d . . . . .
Cl23 Cl 1.0314(6) 0.9716(5) 0.3281(9) 0.512(13) Uani 1 1 d . . . . .
Cl24 Cl 1.0505(3) 1.0385(2) 0.2891(4) 0.251(4) Uani 1 1 d . . . . .
C501 C 1.0306(2) 1.00613(17) 0.2771(3) 0.0289(14) Uiso 1 1 d . . . . .
C502 C 1.0553(2) 1.04607(17) 0.3894(3) 0.0355(16) Uiso 1 1 d . . . . .
C503 C 1.0157(3) 0.9461(3) 0.5269(5) 0.083(3) Uiso 1 1 d . . . . .
C504 C 0.9866(4) 0.9654(3) 0.4026(6) 0.095(3) Uiso 1 1 d . . . . .
C505 C 1.0674(6) 0.9510(5) 0.4445(9) 0.165(7) Uiso 1 1 d . . . . .
C506 C 1.1043(3) 1.0477(2) 0.2995(4) 0.066(2) Uiso 1 1 d . . . . .

loop_
_atom_site_aniso_label
_atom_site_aniso_U_11
_atom_site_aniso_U_22
_atom_site_aniso_U_33
_atom_site_aniso_U_23
_atom_site_aniso_U_13
_atom_site_aniso_U_12
O1 0.063(4) 0.073(4) 0.059(4) 0.007(3) -0.001(3) -0.018(3)
O2 0.046(3) 0.061(3) 0.061(3) 0.016(3) 0.017(3) -0.003(3)
O3 0.062(4) 0.037(3) 0.065(3) -0.006(2) 0.030(3) -0.010(2)
O4 0.033(3) 0.062(3) 0.066(4) -0.028(3) 0.022(3) -0.010(2)
O5 0.031(3) 0.045(3) 0.056(3) 0.009(2) 0.019(2) 0.003(2)
O6 0.050(3) 0.044(3) 0.068(4) -0.004(2) 0.018(3) -0.008(2)
C1 0.042(5) 0.070(6) 0.044(5) 0.004(4) 0.006(4) -0.014(4)
C2 0.044(5) 0.046(4) 0.046(5) 0.018(4) 0.014(4) -0.005(3)
C3 0.039(4) 0.058(5) 0.044(4) 0.004(4) 0.021(4) -0.007(4)
C4 0.044(5) 0.048(4) 0.061(5) 0.008(4) 0.025(4) 0.002(4)
C5 0.061(6) 0.047(4) 0.054(5) 0.008(4) 0.029(5) -0.003(4)
C6 0.054(5) 0.044(4) 0.054(5) -0.009(4) 0.028(4) -0.008(4)
C7 0.042(5) 0.049(4) 0.046(4) -0.001(4) 0.024(4) -0.004(3)
C8 0.038(4) 0.046(4) 0.056(5) 0.010(4) 0.024(4) -0.001(3)
C9 0.036(4) 0.039(4) 0.042(4) 0.005(3) 0.018(4) -0.001(3)
C10 0.029(4) 0.054(5) 0.055(5) 0.005(4) 0.019(4) 0.000(3)
C11 0.037(4) 0.052(5) 0.045(5) 0.005(4) 0.016(4) -0.002(3)
C12 0.044(5) 0.054(5) 0.067(6) 0.004(4) 0.012(4) -0.017(4)
C13 0.053(5) 0.045(4) 0.056(5) 0.008(4) 0.012(4) -0.007(4)
C14 0.036(4) 0.056(5) 0.047(5) 0.013(4) 0.009(4) -0.012(3)
C15 0.040(5) 0.051(5) 0.066(5) -0.021(4) 0.033(4) -0.017(4)
C16 0.034(4) 0.052(5) 0.056(5) -0.008(4) 0.020(4) -0.007(3)
C17 0.029(4) 0.042(4) 0.062(5) -0.009(4) 0.021(4) 0.000(3)
C18 0.030(4) 0.055(5) 0.074(6) -0.014(4) 0.026(4) 0.001(4)
C19 0.038(5) 0.057(5) 0.076(6) -0.018(4) 0.020(4) -0.004(4)
C20 0.043(5) 0.053(5) 0.064(5) -0.015(4) 0.022(4) -0.003(4)
C21 0.038(4) 0.043(4) 0.064(5) -0.006(4) 0.021(4) 0.001(3)
C22 0.034(4) 0.049(4) 0.058(5) -0.009(4) 0.025(4) -0.009(3)
C23 0.034(4) 0.045(4) 0.063(5) -0.009(4) 0.026(4) -0.002(3)
C24 0.042(5) 0.051(4) 0.058(5) -0.010(4) 0.026(4) -0.003(4)
C25 0.047(5) 0.045(4) 0.052(5) -0.016(4) 0.026(4) -0.011(4)
C26 0.062(6) 0.046(4) 0.063(5) -0.010(4) 0.032(5) -0.011(4)
C27 0.064(6) 0.047(4) 0.065(6) -0.005(4) 0.036(5) -0.012(4)
C28 0.040(5) 0.055(5) 0.063(5) -0.010(4) 0.030(4) -0.009(4)
C29 0.033(4) 0.052(4) 0.052(5) 0.009(4) 0.024(4) -0.001(3)
C30 0.046(5) 0.033(4) 0.057(5) -0.009(4) 0.016(4) -0.005(3)
C31 0.044(5) 0.047(4) 0.052(5) 0.008(4) 0.016(4) -0.001(4)
C32 0.056(5) 0.053(5) 0.054(5) -0.011(4) 0.010(4) -0.006(4)
C33 0.062(6) 0.049(5) 0.060(5) 0.005(4) 0.012(5) 0.002(4)
C34 0.053(5) 0.041(4) 0.053(5) 0.009(4) 0.018(4) 0.007(4)
C35 0.048(5) 0.045(4) 0.042(4) 0.006(4) 0.016(4) 0.000(4)
C36 0.045(5) 0.040(4) 0.050(5) 0.000(4) 0.024(4) -0.003(3)
C37 0.030(4) 0.040(4) 0.053(5) 0.002(4) 0.015(4) -0.003(3)
C38 0.037(4) 0.052(4) 0.050(5) 0.005(4) 0.017(4) 0.005(3)
C39 0.043(5) 0.042(4) 0.052(5) -0.001(4) 0.017(4) 0.006(3)
C40 0.043(5) 0.057(5) 0.056(5) -0.006(4) 0.022(4) 0.005(4)
C41 0.036(4) 0.056(5) 0.042(4) -0.004(4) 0.014(4) 0.000(3)
C42 0.032(4) 0.043(4) 0.055(5) 0.002(4) 0.023(4) 0.003(3)
C43 0.066(6) 0.046(4) 0.067(6) 0.006(5) 0.043(5) 0.003(4)
C44 0.063(6) 0.047(4) 0.055(6) -0.011(4) 0.032(5) -0.006(4)
C45 0.060(5) 0.044(4) 0.047(5) -0.009(4) 0.028(5) -0.002(4)
C46 0.059(6) 0.051(5) 0.065(6) 0.012(5) 0.043(5) 0.005(4)
C47 0.046(5) 0.046(5) 0.061(5) -0.009(4) 0.011(4) 0.002(4)
C48 0.038(5) 0.070(7) 0.050(5) -0.010(4) 0.010(4) 0.000(4)
C49 0.056(5) 0.035(5) 0.054(5) -0.011(4) 0.019(4) 0.003(3)
C50 0.047(5) 0.065(6) 0.047(5) -0.012(4) 0.016(4) 0.001(4)
C51 0.048(5) 0.053(5) 0.056(5) -0.008(5) 0.015(5) -0.004(4)
C52 0.059(6) 0.055(5) 0.043(5) -0.001(4) 0.015(5) 0.000(4)
C53 0.051(5) 0.048(4) 0.044(5) 0.007(4) 0.014(4) 0.001(4)
C54 0.044(5) 0.050(4) 0.068(6) 0.002(5) 0.028(5) -0.008(4)
C55 0.103(8) 0.153(10) 0.052(6) -0.017(6) 0.018(5) -0.004(7)
C56 0.120(10) 0.279(18) 0.091(9) -0.060(10) -0.001(7) -0.009(10)
C57 0.173(15) 0.42(3) 0.142(14) -0.045(17) -0.018(12) 0.079(17)
C58 0.25(2) 0.58(5) 0.170(19) -0.07(3) -0.046(18) 0.03(3)
C59 0.037(5) 0.081(6) 0.064(5) 0.027(5) 0.013(4) 0.008(4)
C60 0.056(6) 0.095(7) 0.079(7) 0.036(5) 0.012(5) 0.009(5)
C61 0.070(8) 0.139(10) 0.149(12) 0.072(9) 0.026(8) 0.041(7)
C62 0.095(11) 0.169(15) 0.26(2) 0.118(16) -0.022(13) 0.033(10)
C63 0.191(12) 0.043(4) 0.117(8) -0.010(5) 0.103(8) -0.003(5)
C64 0.108(7) 0.047(4) 0.088(7) -0.013(4) 0.031(6) -0.005(4)
C65 0.146(9) 0.113(8) 0.139(10) -0.003(7) 0.026(8) 0.024(7)
C66 0.173(15) 0.125(9) 0.179(14) 0.034(9) 0.060(12) 0.044(9)
C67 0.029(5) 0.097(6) 0.082(6) -0.039(5) 0.023(5) -0.020(4)
C68 0.050(6) 0.112(8) 0.084(7) -0.043(6) 0.017(5) -0.019(5)
C69 0.060(7) 0.131(9) 0.067(6) -0.023(6) 0.023(5) -0.029(6)
C70 0.048(6) 0.128(9) 0.084(7) -0.015(6) 0.007(5) -0.001(6)
C71 0.033(4) 0.056(4) 0.048(4) -0.001(4) 0.013(4) -0.001(3)
C72 0.042(4) 0.044(4) 0.040(4) 0.000(3) 0.003(4) -0.004(3)
C73 0.082(7) 0.058(5) 0.052(5) 0.000(4) -0.004(5) 0.010(5)
C74 0.147(11) 0.075(6) 0.057(6) 0.009(5) 0.012(7) 0.005(7)
C75 0.048(5) 0.047(4) 0.083(6) -0.003(4) 0.001(5) 0.006(4)
C76 0.059(5) 0.042(4) 0.056(5) -0.007(4) 0.005(4) 0.007(4)
C77 0.051(6) 0.064(5) 0.095(7) -0.010(5) 0.005(5) 0.009(4)
C78 0.077(7) 0.058(5) 0.093(7) -0.032(5) 0.016(6) 0.008(5)
O101 0.036(3) 0.067(3) 0.049(3) -0.014(3) 0.014(3) -0.003(2)
O102 0.033(3) 0.073(3) 0.041(3) -0.004(3) 0.008(3) 0.000(3)
O103 0.086(4) 0.049(3) 0.051(3) -0.005(3) 0.011(3) -0.009(3)
O104 0.050(3) 0.064(3) 0.036(3) -0.018(2) 0.011(2) -0.015(3)
O105 0.063(4) 0.068(3) 0.051(3) 0.015(3) 0.019(3) 0.006(3)
O106 0.065(4) 0.057(3) 0.061(3) 0.001(3) 0.032(3) 0.000(3)
C101 0.034(4) 0.063(5) 0.045(5) -0.016(4) 0.015(4) -0.013(4)
C102 0.034(5) 0.074(6) 0.043(5) 0.001(4) 0.017(4) -0.001(4)
C103 0.033(4) 0.078(6) 0.042(5) -0.012(4) 0.013(4) -0.016(4)
C104 0.050(5) 0.062(5) 0.050(5) -0.007(4) 0.016(4) -0.013(4)
C105 0.053(5) 0.076(6) 0.054(5) -0.013(5) 0.022(5) -0.018(4)
C106 0.042(5) 0.071(6) 0.039(4) -0.008(4) 0.014(4) -0.009(4)
C107 0.045(5) 0.070(5) 0.040(4) -0.012(4) 0.017(4) -0.012(4)
C108 0.035(4) 0.069(5) 0.037(4) -0.003(4) 0.016(4) -0.002(4)
C109 0.036(4) 0.064(5) 0.038(4) -0.012(4) 0.015(4) -0.002(4)
C110 0.044(5) 0.081(6) 0.035(4) -0.001(4) 0.013(4) -0.007(4)
C111 0.048(5) 0.064(5) 0.047(5) -0.010(4) 0.018(4) -0.002(4)
C112 0.050(5) 0.070(5) 0.046(5) 0.000(4) 0.015(4) -0.001(4)
C113 0.051(5) 0.071(6) 0.049(5) -0.008(4) 0.020(4) -0.004(4)
C114 0.029(4) 0.066(5) 0.049(5) 0.000(4) 0.016(4) 0.002(4)
C115 0.055(5) 0.057(5) 0.052(5) -0.017(4) 0.019(4) -0.012(4)
C116 0.045(5) 0.062(5) 0.044(5) -0.012(4) 0.015(4) -0.008(4)
C117 0.050(5) 0.052(4) 0.040(4) -0.006(4) 0.022(4) -0.010(4)
C118 0.049(5) 0.057(5) 0.042(5) -0.005(4) 0.016(4) -0.007(4)
C119 0.050(5) 0.073(6) 0.048(5) -0.006(4) 0.021(4) -0.014(4)
C120 0.045(5) 0.060(5) 0.041(5) -0.003(4) 0.012(4) -0.003(4)
C121 0.039(5) 0.057(5) 0.049(5) -0.009(4) 0.021(4) -0.005(4)
C122 0.035(4) 0.064(5) 0.038(4) -0.006(4) 0.019(4) -0.006(4)
C123 0.031(4) 0.070(5) 0.041(4) -0.010(4) 0.013(4) -0.005(4)
C124 0.037(4) 0.064(5) 0.039(4) -0.006(4) 0.018(4) -0.005(4)
C125 0.033(4) 0.073(5) 0.041(5) -0.015(4) 0.014(4) -0.009(4)
C126 0.050(5) 0.060(5) 0.052(5) -0.006(4) 0.016(4) -0.007(4)
C127 0.062(6) 0.062(5) 0.045(5) -0.012(4) 0.019(4) -0.004(4)
C128 0.043(5) 0.066(5) 0.042(5) -0.012(4) 0.017(4) -0.004(4)
C129 0.051(5) 0.058(5) 0.048(5) 0.010(4) 0.025(4) -0.003(4)
C130 0.046(5) 0.053(5) 0.050(5) 0.005(4) 0.025(4) -0.001(4)
C131 0.052(5) 0.054(5) 0.047(5) -0.001(4) 0.027(4) 0.002(4)
C132 0.056(5) 0.061(5) 0.045(5) 0.002(4) 0.013(4) -0.005(4)
C133 0.053(5) 0.062(5) 0.056(5) -0.012(4) 0.031(5) -0.009(4)
C134 0.042(5) 0.066(5) 0.043(5) -0.005(4) 0.019(4) 0.002(4)
C135 0.034(4) 0.070(5) 0.042(5) -0.005(4) 0.022(4) 0.001(4)
C136 0.048(5) 0.065(5) 0.039(4) -0.001(4) 0.026(4) -0.006(4)
C137 0.044(5) 0.057(5) 0.046(5) -0.002(4) 0.025(4) -0.008(4)
C138 0.048(5) 0.073(6) 0.046(5) -0.012(4) 0.020(4) -0.008(4)
C139 0.049(5) 0.075(6) 0.054(5) -0.004(4) 0.022(4) -0.001(4)
C140 0.057(6) 0.080(6) 0.041(5) -0.001(4) 0.014(4) -0.007(4)
C141 0.069(6) 0.073(6) 0.043(5) 0.006(4) 0.020(4) -0.010(5)
C142 0.049(5) 0.067(5) 0.037(4) 0.006(4) 0.020(4) 0.000(4)
C143 0.048(5) 0.074(5) 0.044(5) -0.001(4) 0.018(4) -0.013(4)
C144 0.051(5) 0.067(5) 0.045(5) -0.003(5) 0.012(5) -0.009(4)
C145 0.047(5) 0.062(5) 0.043(5) -0.003(4) 0.020(5) -0.005(4)
C146 0.038(5) 0.068(5) 0.050(5) -0.008(4) 0.017(4) -0.009(4)
C147 0.044(5) 0.072(7) 0.036(4) -0.006(4) 0.009(4) -0.008(4)
C148 0.049(5) 0.070(7) 0.035(4) -0.008(4) 0.008(4) -0.004(4)
C149 0.052(5) 0.084(7) 0.030(4) -0.004(4) 0.010(4) -0.001(4)
C150 0.063(6) 0.061(6) 0.048(5) -0.015(4) 0.026(4) -0.006(4)
C151 0.051(5) 0.069(5) 0.035(5) -0.016(4) 0.017(4) 0.000(4)
C152 0.054(6) 0.071(5) 0.046(6) -0.016(5) 0.026(5) -0.012(5)
C153 0.052(5) 0.061(5) 0.040(5) -0.003(4) 0.010(4) 0.007(4)
C154 0.046(5) 0.063(5) 0.049(5) -0.008(5) 0.016(5) -0.003(4)
C155 0.025(4) 0.122(8) 0.057(5) -0.033(5) 0.009(4) -0.016(5)
C156 0.046(5) 0.082(6) 0.061(5) -0.022(5) 0.010(4) -0.008(4)
C157 0.116(10) 0.070(6) 0.077(7) -0.020(5) -0.010(6) -0.011(6)
C158 0.128(11) 0.064(6) 0.096(8) -0.017(6) -0.027(7) -0.023(6)
C159 0.073(15) 0.120(19) 0.08(2) 0.024(18) 0.038(14) 0.014(14)
C160 0.067(11) 0.094(11) 0.049(14) -0.008(8) 0.021(8) 0.001(8)
C161 0.102(12) 0.168(17) 0.105(17) 0.054(14) 0.060(12) 0.056(11)
C162 0.095(15) 0.152(16) 0.108(16) 0.036(13) 0.031(13) 0.036(13)
C559 0.054(11) 0.048(11) 0.027(10) 0.004(9) 0.013(9) -0.003(9)
C560 0.063(10) 0.125(15) 0.041(14) 0.041(12) 0.034(8) 0.026(9)
C561 0.068(10) 0.158(18) 0.053(12) 0.053(12) 0.016(8) 0.006(10)
C562 0.074(12) 0.19(2) 0.070(14) 0.063(15) 0.020(10) 0.024(12)
C163 0.107(8) 0.067(6) 0.049(5) -0.011(4) 0.005(5) 0.021(5)
C164 0.145(11) 0.061(6) 0.062(6) -0.007(5) -0.024(7) 0.021(6)
C165 0.119(11) 0.069(6) 0.077(7) 0.017(5) -0.011(7) -0.013(6)
C166 0.096(9) 0.096(7) 0.064(6) 0.014(5) 0.010(6) 0.020(6)
C167 0.050(5) 0.072(5) 0.051(5) -0.019(4) 0.012(4) -0.023(4)
C168 0.052(5) 0.059(5) 0.045(4) -0.009(4) 0.006(4) -0.010(4)
C169 0.081(7) 0.057(5) 0.052(5) -0.009(4) -0.001(5) 0.011(4)
C170 0.078(7) 0.061(5) 0.061(6) -0.021(4) -0.012(5) -0.008(5)
C171 0.055(12) 0.056(14) 0.053(8) -0.002(8) 0.024(7) 0.026(13)
C172 0.086(12) 0.092(10) 0.066(8) 0.009(7) 0.009(7) 0.030(9)
C173 0.124(16) 0.105(12) 0.073(9) -0.007(8) 0.007(9) 0.031(9)
C174 0.154(18) 0.127(15) 0.129(19) -0.003(13) 0.010(14) 0.005(13)
C571 0.049(13) 0.031(11) 0.058(11) -0.009(8) 0.021(10) 0.000(10)
C572 0.060(11) 0.051(8) 0.075(11) 0.011(8) 0.025(9) 0.004(8)
C573 0.061(11) 0.063(9) 0.100(14) 0.003(9) 0.020(10) 0.010(8)
C574 0.083(17) 0.071(10) 0.131(19) 0.025(12) 0.023(14) 0.012(10)
C175 0.068(6) 0.062(5) 0.073(6) 0.013(4) 0.037(5) -0.015(4)
C176 0.088(8) 0.054(5) 0.094(7) 0.015(5) 0.020(6) -0.004(5)
C177 0.106(9) 0.056(5) 0.128(10) 0.002(6) 0.053(8) 0.003(6)
C178 0.154(13) 0.066(7) 0.193(15) 0.019(8) 0.102(12) 0.020(7)
O201 0.057(4) 0.077(4) 0.036(3) 0.002(3) 0.008(3) -0.008(3)
O202 0.050(3) 0.075(4) 0.043(3) 0.013(3) 0.015(3) 0.005(3)
O203 0.075(4) 0.069(4) 0.072(4) -0.011(3) 0.042(4) -0.015(3)
O204 0.042(3) 0.076(4) 0.073(4) -0.022(3) 0.032(3) -0.009(3)
O205 0.042(3) 0.073(3) 0.058(3) 0.040(3) 0.023(3) 0.019(3)
O206 0.180(8) 0.065(4) 0.079(5) 0.024(4) 0.058(5) 0.066(5)
C201 0.042(5) 0.082(6) 0.044(5) 0.009(4) 0.020(4) 0.004(4)
C202 0.036(5) 0.077(6) 0.043(5) 0.019(4) 0.014(4) 0.011(4)
C203 0.042(5) 0.063(5) 0.036(4) -0.001(4) 0.020(4) 0.008(4)
C204 0.049(5) 0.081(6) 0.050(5) 0.021(5) 0.023(4) 0.012(4)
C205 0.057(5) 0.071(5) 0.042(5) 0.007(4) 0.017(4) 0.011(4)
C206 0.053(5) 0.073(6) 0.043(5) 0.011(4) 0.026(4) 0.015(4)
C207 0.041(5) 0.070(5) 0.040(4) -0.001(4) 0.022(4) 0.011(4)
C208 0.037(5) 0.074(5) 0.036(4) 0.009(4) 0.018(4) 0.011(4)
C209 0.035(4) 0.071(5) 0.044(5) 0.005(4) 0.023(4) 0.005(4)
C210 0.046(5) 0.070(5) 0.040(4) 0.010(4) 0.022(4) 0.018(4)
C211 0.047(5) 0.069(5) 0.039(5) 0.006(4) 0.018(4) 0.016(4)
C212 0.059(6) 0.081(6) 0.036(5) 0.003(4) 0.014(4) 0.011(4)
C213 0.059(6) 0.074(6) 0.047(5) 0.003(4) 0.026(4) 0.004(4)
C214 0.046(5) 0.070(5) 0.032(4) 0.013(4) 0.019(4) 0.009(4)
C215 0.055(5) 0.063(5) 0.059(6) -0.020(5) 0.033(5) -0.014(4)
C216 0.041(5) 0.069(6) 0.057(6) -0.022(5) 0.024(4) 0.004(4)
C217 0.039(5) 0.073(6) 0.058(5) -0.019(5) 0.026(4) -0.004(4)
C218 0.042(5) 0.071(6) 0.062(6) -0.014(5) 0.022(4) 0.008(4)
C219 0.045(5) 0.080(6) 0.078(6) -0.014(5) 0.027(5) 0.011(4)
C220 0.046(5) 0.068(5) 0.046(5) -0.009(4) 0.018(4) 0.004(4)
C221 0.044(5) 0.057(5) 0.055(5) -0.006(4) 0.021(4) 0.015(4)
C222 0.040(5) 0.072(6) 0.047(5) -0.010(4) 0.020(4) 0.006(4)
C223 0.047(5) 0.049(4) 0.051(5) -0.010(4) 0.027(4) -0.001(4)
C224 0.048(5) 0.061(5) 0.054(5) -0.007(4) 0.030(4) 0.008(4)
C225 0.059(5) 0.057(5) 0.047(5) -0.004(4) 0.023(4) 0.004(4)
C226 0.070(6) 0.068(6) 0.058(5) -0.007(5) 0.031(5) 0.010(5)
C227 0.081(7) 0.071(5) 0.054(6) -0.006(5) 0.034(5) 0.003(5)
C228 0.057(6) 0.074(6) 0.062(6) -0.016(5) 0.038(5) 0.002(4)
C229 0.040(5) 0.085(6) 0.058(6) 0.023(5) 0.026(5) 0.016(4)
C230 0.064(6) 0.079(6) 0.060(6) 0.024(5) 0.025(5) 0.031(5)
C231 0.064(6) 0.054(5) 0.059(5) 0.016(4) 0.031(5) 0.026(4)
C232 0.096(8) 0.070(6) 0.052(5) 0.000(5) 0.020(5) 0.035(5)
C233 0.087(7) 0.046(5) 0.058(5) 0.006(4) 0.025(5) 0.027(4)
C234 0.048(5) 0.079(6) 0.039(5) 0.012(4) 0.014(4) 0.018(4)
C235 0.034(4) 0.071(5) 0.047(5) 0.007(4) 0.017(4) 0.008(4)
C236 0.033(4) 0.070(5) 0.045(5) 0.018(4) 0.018(4) 0.014(4)
C237 0.031(4) 0.065(5) 0.043(5) 0.015(4) 0.014(4) 0.003(4)
C238 0.033(4) 0.058(5) 0.038(4) 0.013(4) 0.018(4) 0.003(3)
C239 0.039(5) 0.064(5) 0.050(5) 0.021(4) 0.020(4) 0.005(4)
C240 0.038(5) 0.082(6) 0.052(5) 0.023(4) 0.019(4) 0.002(4)
C241 0.036(5) 0.081(6) 0.058(5) 0.025(5) 0.018(4) -0.002(4)
C242 0.037(5) 0.074(5) 0.050(5) 0.021(4) 0.024(4) 0.002(4)
C243 0.052(5) 0.057(5) 0.039(5) -0.001(4) 0.013(4) 0.013(4)
C244 0.053(6) 0.062(5) 0.056(6) 0.015(5) 0.025(5) 0.022(5)
C245 0.056(5) 0.049(5) 0.045(5) 0.001(4) 0.021(5) 0.016(4)
C246 0.068(6) 0.050(5) 0.051(5) 0.007(4) 0.028(5) 0.017(4)
C247 0.051(5) 0.071(6) 0.043(5) -0.006(4) 0.010(4) 0.018(4)
C248 0.046(5) 0.077(7) 0.038(5) 0.006(4) 0.010(4) 0.014(4)
C249 0.044(5) 0.078(7) 0.042(5) 0.006(4) 0.017(4) 0.004(4)
C250 0.042(5) 0.070(6) 0.042(5) 0.007(4) 0.017(4) 0.003(4)
C251 0.053(5) 0.075(6) 0.047(5) -0.010(5) 0.023(5) 0.014(4)
C252 0.060(5) 0.052(4) 0.024(4) 0.004(4) 0.009(4) 0.019(4)
C253 0.054(5) 0.053(5) 0.051(5) -0.010(4) 0.024(5) 0.003(4)
C254 0.048(5) 0.056(5) 0.043(5) -0.004(4) 0.015(4) 0.011(4)
C255 0.067(7) 0.144(9) 0.037(5) -0.018(5) 0.009(5) -0.007(6)
C256 0.080(8) 0.093(7) 0.068(6) -0.017(5) 0.005(6) 0.002(6)
C257 0.106(10) 0.112(9) 0.084(8) -0.012(7) 0.012(7) -0.001(7)
C258 0.163(15) 0.134(11) 0.101(10) -0.033(9) 0.006(10) -0.056(10)
C259 0.043(5) 0.089(6) 0.072(6) 0.031(5) 0.010(5) 0.006(4)
C260 0.052(6) 0.074(6) 0.068(6) 0.020(5) 0.002(5) 0.002(4)
C261 0.065(6) 0.092(7) 0.069(6) 0.032(5) -0.008(5) 0.009(5)
C262 0.101(9) 0.082(7) 0.108(9) 0.034(6) 0.004(7) -0.007(6)
C263 0.09(2) 0.061(9) 0.16(3) -0.047(10) 0.070(19) -0.003(10)
C264 0.089(13) 0.064(9) 0.16(2) -0.039(10) 0.051(12) -0.007(8)
C265 0.089(12) 0.090(11) 0.19(2) -0.018(12) 0.044(12) -0.016(9)
C266 0.16(2) 0.102(13) 0.27(4) 0.010(17) 0.06(2) -0.043(14)
C663 0.060(10) 0.061(10) 0.066(10) -0.002(5) 0.018(5) -0.005(5)
C664 0.084(11) 0.080(10) 0.085(10) 0.000(5) 0.022(5) -0.004(5)
C665 0.104(10) 0.102(10) 0.109(10) 0.004(5) 0.023(5) -0.002(5)
C666 0.087(11) 0.072(10) 0.104(11) 0.009(8) 0.017(9) -0.014(8)
C267 0.062(7) 0.137(10) 0.107(9) -0.045(8) 0.035(7) -0.009(6)
C268 0.053(6) 0.113(8) 0.092(8) 0.018(7) 0.005(6) -0.008(6)
C269 0.093(11) 0.154(13) 0.180(16) -0.075(13) 0.033(11) -0.007(10)
C270 0.142(16) 0.205(19) 0.156(16) 0.016(14) -0.031(13) -0.032(14)
C271 0.034(5) 0.066(5) 0.074(6) 0.026(4) 0.021(4) 0.017(4)
C272 0.038(5) 0.053(4) 0.059(5) 0.015(4) 0.011(4) 0.003(3)
C273 0.091(7) 0.042(4) 0.071(6) 0.011(4) 0.003(5) 0.012(4)
C274 0.133(10) 0.060(6) 0.082(7) 0.016(5) 0.002(7) 0.032(6)
C275 0.10(2) 0.077(10) 0.072(12) -0.001(8) 0.071(13) -0.024(8)
C276 0.100(13) 0.073(9) 0.066(12) -0.002(8) 0.010(10) 0.015(8)
C277 0.102(13) 0.099(13) 0.074(12) -0.012(9) 0.025(10) 0.010(10)
C278 0.107(12) 0.083(13) 0.108(15) 0.004(10) 0.018(10) 0.005(9)
C675 0.08(2) 0.068(11) 0.059(17) 0.000(9) 0.038(14) -0.017(10)
C676 0.15(2) 0.080(13) 0.074(15) -0.006(10) 0.010(13) 0.009(12)
C677 0.11(2) 0.100(15) 0.084(15) -0.022(12) 0.019(14) -0.003(13)
C678 0.12(3) 0.26(5) 0.070(18) -0.02(2) 0.008(19) -0.07(3)
O301 0.033(3) 0.069(3) 0.055(3) -0.018(3) 0.014(3) 0.004(2)
O302 0.066(4) 0.088(4) 0.048(4) 0.002(3) 0.005(3) 0.048(3)
O304 0.077(5) 0.103(5) 0.083(4) -0.048(4) 0.045(4) -0.042(4)
O305 0.073(4) 0.105(5) 0.054(4) 0.036(3) 0.031(3) 0.041(4)
O306 0.129(6) 0.058(4) 0.081(4) 0.033(3) 0.070(4) 0.044(4)
C301 0.032(4) 0.070(5) 0.046(5) -0.017(4) 0.018(4) 0.006(4)
C302 0.042(5) 0.060(5) 0.044(4) -0.004(4) 0.013(4) 0.014(4)
C303 0.045(5) 0.055(5) 0.045(5) 0.001(4) 0.023(4) 0.011(4)
C304 0.055(5) 0.055(5) 0.061(5) 0.005(4) 0.022(5) 0.004(4)
C305 0.061(6) 0.051(5) 0.062(6) 0.003(4) 0.021(5) 0.011(4)
C306 0.066(6) 0.047(5) 0.061(5) -0.009(4) 0.029(5) -0.001(4)
C307 0.046(5) 0.055(5) 0.052(5) -0.006(4) 0.023(4) -0.006(4)
C308 0.031(4) 0.046(4) 0.043(4) 0.004(3) 0.018(3) 0.008(3)
C309 0.031(4) 0.049(4) 0.040(4) -0.005(3) 0.020(3) 0.005(3)
C310 0.044(5) 0.047(4) 0.048(4) 0.009(3) 0.031(4) 0.010(3)
C311 0.048(5) 0.053(5) 0.037(4) 0.011(4) 0.023(4) 0.012(4)
C312 0.057(5) 0.055(5) 0.056(5) -0.013(4) 0.023(5) -0.001(4)
C313 0.050(5) 0.049(5) 0.056(5) -0.002(4) 0.024(4) 0.005(4)
C314 0.034(4) 0.047(4) 0.047(4) -0.001(3) 0.020(4) 0.004(3)
C315 0.112(9) 0.066(6) 0.071(7) -0.019(6) 0.035(7) -0.028(6)
C316 0.066(6) 0.074(6) 0.094(8) -0.057(6) 0.048(6) -0.049(5)
C317 0.056(6) 0.097(7) 0.051(6) -0.012(5) 0.026(5) -0.018(5)
C318 0.073(7) 0.104(8) 0.087(8) -0.030(6) 0.045(7) -0.045(6)
C319 0.075(7) 0.096(7) 0.066(6) -0.011(5) 0.029(5) -0.041(6)
C320 0.056(6) 0.068(6) 0.072(6) -0.015(5) 0.026(5) -0.023(4)
C321 0.051(6) 0.090(7) 0.054(5) -0.008(5) 0.025(5) -0.014(5)
C322 0.051(5) 0.051(5) 0.070(6) -0.023(4) 0.034(5) -0.020(4)
C323 0.051(5) 0.076(6) 0.065(6) -0.027(5) 0.035(5) -0.024(4)
C324 0.045(5) 0.074(6) 0.069(6) -0.027(5) 0.033(5) -0.020(4)
C325 0.050(5) 0.067(5) 0.060(6) -0.012(5) 0.016(5) -0.017(4)
C326 0.066(6) 0.055(5) 0.086(7) -0.022(5) 0.032(5) -0.015(4)
C327 0.106(9) 0.063(6) 0.070(7) -0.006(5) 0.032(6) -0.011(6)
C328 0.071(6) 0.062(6) 0.088(7) -0.031(5) 0.051(6) -0.031(5)
C330 0.082(7) 0.076(6) 0.064(6) 0.028(5) 0.046(6) 0.042(5)
C331 0.054(5) 0.076(6) 0.055(5) 0.021(5) 0.039(5) 0.030(4)
C332 0.072(6) 0.062(5) 0.064(6) 0.015(5) 0.038(5) 0.020(4)
C333 0.078(6) 0.049(5) 0.068(6) 0.019(4) 0.047(5) 0.016(4)
C334 0.041(5) 0.044(4) 0.065(6) 0.011(4) 0.032(4) 0.013(3)
C335 0.031(4) 0.061(5) 0.047(5) 0.004(4) 0.018(4) 0.003(3)
C336 0.044(5) 0.061(5) 0.059(5) 0.026(4) 0.033(4) 0.020(4)
C337 0.027(4) 0.073(5) 0.050(5) 0.014(4) 0.019(4) 0.007(4)
C338 0.032(4) 0.073(5) 0.046(5) 0.013(4) 0.014(4) -0.004(4)
C339 0.045(5) 0.105(7) 0.048(5) 0.016(5) 0.015(4) 0.000(5)
C340 0.062(6) 0.097(8) 0.068(6) 0.028(6) 0.012(5) 0.003(5)
C341 0.050(6) 0.098(8) 0.053(6) 0.020(5) 0.010(5) 0.013(5)
C342 0.049(5) 0.072(6) 0.055(5) 0.026(5) 0.024(5) 0.018(4)
C343 0.060(6) 0.053(5) 0.072(6) -0.002(5) 0.021(5) -0.005(4)
C443 0.062(6) 0.108(8) 0.055(6) 0.030(6) 0.035(5) 0.040(6)
C344 0.059(6) 0.047(5) 0.071(6) -0.013(5) 0.021(5) -0.012(4)
C345 0.063(6) 0.051(5) 0.068(6) -0.012(5) 0.023(5) -0.001(4)
C346 0.057(6) 0.063(5) 0.071(6) -0.006(5) 0.030(5) -0.002(5)
C347 0.064(7) 0.111(9) 0.054(6) -0.015(6) 0.023(5) -0.024(6)
C348 0.059(6) 0.066(6) 0.053(5) 0.005(5) 0.008(4) -0.019(5)
C349 0.046(6) 0.122(10) 0.035(5) 0.005(5) 0.003(4) -0.013(5)
C350 0.066(6) 0.062(6) 0.046(5) 0.013(4) 0.004(4) -0.013(5)
C351 0.043(5) 0.044(4) 0.055(5) 0.003(4) 0.030(4) 0.003(4)
C352 0.049(5) 0.040(4) 0.054(6) 0.000(4) 0.026(4) 0.002(4)
C353 0.048(5) 0.044(4) 0.050(5) 0.002(4) 0.028(5) 0.003(4)
C354 0.052(5) 0.056(5) 0.053(5) -0.009(4) 0.033(5) 0.001(4)
C355 0.038(6) 0.162(11) 0.106(8) -0.071(8) 0.025(6) -0.021(6)
C356 0.067(7) 0.139(11) 0.080(7) 0.000(7) 0.026(6) -0.006(7)
C357 0.097(10) 0.110(10) 0.160(13) 0.003(9) 0.043(10) -0.008(8)
C358 0.161(15) 0.132(11) 0.165(14) -0.083(11) 0.047(12) -0.064(11)
C359 0.102(15) 0.098(19) 0.028(11) -0.002(12) 0.016(9) 0.016(12)
C360 0.087(10) 0.092(11) 0.049(9) 0.017(7) 0.021(8) 0.007(8)
C361 0.094(11) 0.139(14) 0.083(11) 0.005(10) 0.023(9) -0.007(9)
C362 0.16(2) 0.150(17) 0.084(13) -0.009(12) 0.030(13) -0.037(15)
C759 0.035(12) 0.050(11) 0.05(2) 0.003(12) 0.015(11) 0.018(9)
C760 0.12(2) 0.078(11) 0.095(15) 0.039(11) 0.054(16) 0.049(13)
C761 0.14(2) 0.097(12) 0.094(15) 0.042(11) 0.064(16) 0.075(14)
C762 0.082(16) 0.065(10) 0.074(13) 0.013(9) -0.001(11) 0.019(9)
O303 0.101(10) 0.071(8) 0.142(12) -0.061(7) 0.095(10) -0.047(7)
C363 0.076(11) 0.084(8) 0.066(10) -0.032(8) 0.032(9) -0.001(8)
C364 0.29(3) 0.097(9) 0.188(18) -0.061(9) 0.18(2) -0.056(12)
C365 0.20(2) 0.088(12) 0.175(16) -0.030(11) 0.151(17) 0.002(13)
C366 0.18(2) 0.075(11) 0.16(2) -0.001(13) 0.11(2) 0.009(14)
O703 0.078(11) 0.053(8) 0.103(12) -0.028(7) 0.050(10) -0.021(8)
C763 0.082(13) 0.082(10) 0.18(3) 0.031(13) 0.058(15) -0.006(9)
C764 0.066(11) 0.066(9) 0.104(16) 0.005(10) 0.034(11) -0.013(8)
C765 0.073(13) 0.065(12) 0.119(16) -0.003(10) 0.052(11) -0.007(9)
C766 0.14(2) 0.20(4) 0.14(2) 0.038(19) 0.016(17) -0.11(3)
C367 0.069(7) 0.082(6) 0.076(6) -0.033(5) 0.024(5) -0.029(5)
C368 0.079(7) 0.071(6) 0.060(5) -0.016(4) 0.023(5) -0.005(5)
C369 0.080(7) 0.076(6) 0.072(6) -0.019(5) 0.025(6) -0.018(5)
C370 0.101(8) 0.074(6) 0.085(7) -0.025(5) 0.030(6) -0.006(6)
C371 0.078(7) 0.103(7) 0.065(6) 0.042(5) 0.020(5) 0.031(6)
C372 0.082(8) 0.071(6) 0.081(7) 0.010(5) 0.006(6) 0.015(5)
C373 0.105(11) 0.158(13) 0.126(12) 0.034(10) 0.021(9) 0.014(10)
C374 0.146(15) 0.171(15) 0.168(16) 0.004(13) 0.030(13) 0.062(12)
C375 0.077(7) 0.079(6) 0.074(6) 0.019(5) 0.030(6) 0.012(5)
C376 0.205(16) 0.057(6) 0.095(8) 0.005(6) 0.069(10) -0.002(7)
C377 0.102(9) 0.074(7) 0.112(9) 0.003(6) 0.028(7) -0.004(6)
C378 0.158(14) 0.084(8) 0.159(14) -0.014(8) 0.048(12) -0.018(8)
C401 0.079(7) 0.055(5) 0.079(6) -0.010(4) 0.039(6) -0.012(4)
Cl1 0.0707(16) 0.0782(14) 0.0723(15) -0.0154(11) 0.0338(13) -0.0223(12)
Cl2 0.258(5) 0.183(4) 0.091(2) -0.055(2) 0.101(3) -0.142(4)
Cl3 0.074(2) 0.093(2) 0.380(8) 0.038(3) 0.033(4) 0.0023(18)
C402 0.087(8) 0.091(7) 0.082(7) -0.013(6) 0.035(6) -0.025(6)
Cl4 0.113(3) 0.111(2) 0.161(3) -0.054(2) 0.053(2) -0.035(2)
Cl5 0.083(2) 0.149(3) 0.091(2) 0.0058(18) 0.0127(17) -0.0064(18)
Cl6 0.111(3) 0.096(2) 0.175(4) 0.025(2) 0.032(3) 0.0160(19)
C403 0.067(6) 0.056(5) 0.082(6) 0.011(4) 0.026(5) -0.008(4)
Cl7 0.0915(19) 0.0798(15) 0.0838(17) 0.0187(13) 0.0346(15) -0.0219(13)
Cl8 0.094(2) 0.0655(15) 0.156(3) 0.0062(17) -0.011(2) -0.0079(14)
Cl9 0.175(4) 0.103(2) 0.100(2) 0.0390(17) 0.081(2) 0.060(2)
C404 0.077(8) 0.143(10) 0.101(9) 0.027(8) 0.020(7) 0.012(7)
Cl10 0.114(3) 0.149(3) 0.101(2) -0.002(2) -0.014(2) 0.014(2)
Cl11 0.162(4) 0.164(3) 0.108(3) -0.018(2) -0.006(3) 0.062(3)
Cl12 0.102(3) 0.223(5) 0.133(3) 0.062(3) 0.012(2) -0.009(3)
C405 0.201(18) 0.112(10) 0.203(18) 0.015(11) 0.148(16) 0.002(11)
Cl13 0.189(4) 0.127(3) 0.212(5) 0.041(3) 0.148(4) 0.033(3)
Cl14 0.131(3) 0.168(4) 0.147(4) 0.022(3) 0.055(3) 0.012(3)
Cl15 0.212(5) 0.110(2) 0.148(3) 0.020(2) 0.097(3) 0.004(3)
C406 0.153(17) 0.141(13) 0.194(19) 0.029(13) 0.033(15) 0.030(12)
Cl16 0.308(10) 0.219(6) 0.254(8) -0.039(6) 0.135(8) 0.027(6)
Cl17 0.267(9) 0.221(7) 0.315(10) 0.075(7) -0.116(8) -0.029(6)
Cl18 0.210(7) 0.323(9) 0.200(6) 0.108(6) 0.089(5) 0.057(6)
C407 0.149(14) 0.131(11) 0.106(10) 0.027(9) 0.017(10) -0.007(10)
Cl19 0.154(4) 0.113(3) 0.160(4) 0.014(3) -0.008(3) 0.003(2)
Cl20 0.142(3) 0.119(3) 0.152(3) -0.010(2) 0.020(3) 0.002(2)
Cl21 0.121(4) 0.324(8) 0.143(4) 0.062(4) 0.034(3) -0.007(4)
C408 0.30(4) 0.52(7) 1.00(13) 0.55(8) 0.41(7) 0.13(4)
Cl22 0.198(9) 0.68(3) 0.46(2) -0.35(2) -0.050(11) 0.062(12)
Cl23 0.43(2) 0.56(3) 0.51(3) -0.21(2) 0.052(19) -0.28(2)
Cl24 0.255(8) 0.230(7) 0.295(9) 0.101(6) 0.123(7) 0.110(6)

loop_
_atom_type_symbol
_atom_type_description
_atom_type_scat_dispersion_real
_atom_type_scat_dispersion_imag
_atom_type_scat_source
C C 0.0033 0.0016 'International Tables Vol C Tables 4.2.6.8 and 6.1.1.4'
H H 0.0000 0.0000 'International Tables Vol C Tables 4.2.6.8 and 6.1.1.4'
O O 0.0106 0.0060 'International Tables Vol C Tables 4.2.6.8 and 6.1.1.4'
Cl Cl 0.1484 0.1585 'International Tables Vol C Tables 4.2.6.8 and 6.1.1.4'

loop_
_geom_angle_atom_site_label_1
_geom_angle_atom_site_label_2
_geom_angle_atom_site_label_3
_geom_angle
C1 O1 C55 114.4(7)
C2 O2 C59 114.4(5)
C15 O3 C63 118.4(6)
C16 O4 C67 111.5(5)
C29 O5 C71 114.6(5)
C30 O6 C75 119.1(6)
C2 C1 O1 120.9(7)
C2 C1 C14 121.3(7)
O1 C1 C14 117.7(7)
C1 C2 O2 121.3(7)
C1 C2 C3 120.5(7)
O2 C2 C3 118.2(6)
C4 C3 C8 118.2(7)
C4 C3 C2 120.8(7)
C8 C3 C2 120.9(7)
C5 C4 C3 121.1(7)
C4 C5 C6 121.0(7)
C5 C6 C7 120.4(7)
C5 C6 C43 120.8(7)
C7 C6 C43 118.8(7)
C6 C7 C8 119.8(7)
C7 C8 C3 119.6(6)
C7 C8 C9 122.4(7)
C3 C8 C9 118.0(7)
C14 C9 C10 118.0(6)
C14 C9 C8 120.0(6)
C10 C9 C8 122.0(7)
C11 C10 C9 120.2(7)
C10 C11 C12 120.2(7)
C10 C11 C54 118.8(7)
C12 C11 C54 121.0(7)
C13 C12 C11 121.0(7)
C12 C13 C14 120.1(7)
C13 C14 C9 120.4(7)
C13 C14 C1 120.4(7)
C9 C14 C1 119.2(6)
O3 C15 C16 122.8(7)
O3 C15 C28 117.7(7)
C16 C15 C28 119.5(7)
O4 C16 C15 120.4(6)
O4 C16 C17 118.7(7)
C15 C16 C17 120.9(7)
C18 C17 C16 119.6(7)
C18 C17 C22 120.9(6)
C16 C17 C22 119.5(7)
C17 C18 C19 121.6(7)
C18 C19 C20 118.4(8)
C21 C20 C19 120.8(7)
C21 C20 C47 119.9(7)
C19 C20 C47 119.2(8)
C20 C21 C22 120.9(7)
C17 C22 C21 117.3(7)
C17 C22 C23 119.9(6)
C21 C22 C23 122.8(7)
C28 C23 C24 119.3(7)
C28 C23 C22 119.0(7)
C24 C23 C22 121.7(6)
C25 C24 C23 120.6(6)
C24 C25 C26 119.2(7)
C24 C25 C46 118.9(6)
C26 C25 C46 121.8(8)
C27 C26 C25 121.8(8)
C26 C27 C28 120.1(7)
C23 C28 C15 121.2(8)
C23 C28 C27 118.9(7)
C15 C28 C27 119.9(7)
C30 C29 O5 122.2(6)
C30 C29 C42 119.2(7)
O5 C29 C42 118.2(7)
C29 C30 O6 122.5(7)
C29 C30 C31 122.8(6)
O6 C30 C31 114.6(7)
C32 C31 C30 122.1(7)
C32 C31 C36 118.7(7)
C30 C31 C36 119.2(7)
C33 C32 C31 121.4(7)
C32 C33 C34 118.6(8)
C35 C34 C33 121.4(7)
C35 C34 C51 119.6(6)
C33 C34 C51 119.0(7)
C34 C35 C36 120.9(6)
C35 C36 C31 119.0(7)
C35 C36 C37 122.3(6)
C31 C36 C37 118.7(7)
C38 C37 C42 118.5(7)
C38 C37 C36 122.2(7)
C42 C37 C36 119.3(6)
C39 C38 C37 121.5(7)
C38 C39 C40 120.8(6)
C38 C39 C50 119.2(7)
C40 C39 C50 120.0(7)
C41 C40 C39 118.5(7)
C40 C41 C42 121.1(7)
C37 C42 C41 119.6(6)
C37 C42 C29 120.4(7)
C41 C42 C29 120.0(7)
C44 C43 C6 178.1(8)
C43 C44 C45 176.9(8)
C46 C45 C44 178.2(8)
C45 C46 C25 177.3(8)
C48 C47 C20 176.0(9)
C47 C48 C49 179.1(10)
C50 C49 C48 178.3(8)
C49 C50 C39 177.5(10)
C52 C51 C34 177.1(8)
C51 C52 C53 178.9(10)
C54 C53 C52 179.3(9)
C53 C54 C11 177.3(8)
O1 C55 C56 109.8(11)
C55 C56 C57 112.5(15)
C58 C57 C56 113(2)
O2 C59 C60 106.3(6)
C59 C60 C61 107.2(7)
C62 C61 C60 107.1(10)
O3 C63 C64 111.0(8)
C65 C64 C63 100.6(10)
C64 C65 C66 105.6(14)
C64 C65 Cl17 157.6(12)
C66 C65 Cl17 57.7(10)
C65 C66 Cl17 75.7(11)
O4 C67 C68 106.1(6)
C67 C68 C69 115.8(8)
C70 C69 C68 113.8(8)
O5 C71 C72 107.4(5)
C71 C72 C73 113.7(6)
C74 C73 C72 113.8(7)
O6 C75 C76 109.6(7)
C75 C76 C77 112.7(7)
C76 C77 C78 112.8(8)
C101 O101 C155 114.4(5)
C102 O102 C159 117.6(10)
C102 O102 C559 114.3(9)
C115 O103 C163 113.8(6)
C116 O104 C167 112.3(5)
C129 O105 C171 115.2(9)
C129 O105 C571 115.2(9)
C130 O106 C175 113.6(6)
C102 C101 O101 120.7(7)
C102 C101 C114 121.0(7)
O101 C101 C114 118.3(7)
C101 C102 O102 122.6(7)
C101 C102 C103 122.2(8)
O102 C102 C103 115.1(7)
C104 C103 C102 122.4(8)
C104 C103 C108 119.8(7)
C102 C103 C108 117.8(7)
C103 C104 C105 121.8(8)
C104 C105 C106 119.7(8)
C107 C106 C105 119.5(7)
C107 C106 C143 119.8(8)
C105 C106 C143 120.7(7)
C106 C107 C108 121.7(8)
C107 C108 C103 117.6(7)
C107 C108 C109 122.0(7)
C103 C108 C109 120.5(7)
C110 C109 C114 118.4(7)
C110 C109 C108 123.4(7)
C114 C109 C108 118.2(7)
C111 C110 C109 122.6(7)
C110 C111 C154 120.7(7)
C110 C111 C112 119.0(8)
C154 C111 C112 120.2(7)
C113 C112 C111 119.0(7)
C112 C113 C114 121.9(8)
C113 C114 C101 120.7(7)
C113 C114 C109 119.0(7)
C101 C114 C109 120.3(7)
O103 C115 C116 120.1(7)
O103 C115 C128 119.5(8)
C116 C115 C128 120.3(7)
O104 C116 C115 120.1(7)
O104 C116 C117 119.9(7)
C115 C116 C117 119.9(7)
C122 C117 C118 120.0(7)
C122 C117 C116 120.8(7)
C118 C117 C116 119.2(7)
C119 C118 C117 121.5(7)
C118 C119 C120 119.1(8)
C121 C120 C119 119.8(7)
C121 C120 C147 120.1(7)
C119 C120 C147 120.0(7)
C120 C121 C122 121.1(7)
C117 C122 C121 118.4(7)
C117 C122 C123 119.1(7)
C121 C122 C123 122.5(7)
C128 C123 C124 118.8(7)
C128 C123 C122 119.1(7)
C124 C123 C122 122.1(7)
C125 C124 C123 120.7(7)
C124 C125 C126 120.5(7)
C124 C125 C146 120.0(7)
C126 C125 C146 119.4(7)
C127 C126 C125 118.8(8)
C126 C127 C128 121.4(7)
C123 C128 C127 119.7(7)
C123 C128 C115 120.7(8)
C127 C128 C115 119.5(7)
O105 C129 C130 121.8(7)
O105 C129 C142 117.3(7)
C130 C129 C142 120.9(7)
C129 C130 O106 120.3(7)
C129 C130 C131 120.9(7)
O106 C130 C131 118.8(7)
C130 C131 C136 120.4(7)
C130 C131 C132 120.9(7)
C136 C131 C132 118.7(7)
C133 C132 C131 121.7(7)
C132 C133 C134 120.1(7)
C135 C134 C133 119.7(7)
C135 C134 C151 119.6(7)
C133 C134 C151 120.7(7)
C134 C135 C136 121.6(7)
C135 C136 C131 118.2(7)
C135 C136 C137 122.2(7)
C131 C136 C137 119.6(7)
C138 C137 C142 119.4(7)
C138 C137 C136 122.6(7)
C142 C137 C136 118.0(7)
C137 C138 C139 121.7(8)
C150 C139 C138 120.2(8)
C150 C139 C140 121.2(8)
C138 C139 C140 118.6(8)
C141 C140 C139 119.8(8)
C140 C141 C142 121.6(8)
C141 C142 C137 118.9(7)
C141 C142 C129 121.0(7)
C137 C142 C129 120.1(7)
C144 C143 C106 178.2(8)
C143 C144 C145 177.0(8)
C146 C145 C144 177.8(8)
C145 C146 C125 178.2(8)
C148 C147 C120 179.2(10)
C147 C148 C149 177.5(8)
C150 C149 C148 179.1(9)
C149 C150 C139 178.6(8)
C152 C151 C134 179.3(8)
C151 C152 C153 178.8(10)
C154 C153 C152 178.8(8)
C153 C154 C111 177.2(8)
O101 C155 C156 106.2(6)
C155 C156 C157 112.2(8)
C156 C157 C158 110.8(8)
O102 C159 C160 114(3)
C159 C160 C161 117.3(19)
C160 C161 C162 112.4(16)
O102 C559 C560 100(2)
C559 C560 C561 110.3(18)
C562 C561 C560 109.2(18)
O103 C163 C164 103.8(8)
C165 C164 C163 115.6(8)
C166 C165 C164 114.4(11)
O104 C167 C168 108.0(6)
C169 C168 C167 112.7(7)
C168 C169 C170 112.0(7)
O105 C171 C172 109.4(18)
C171 C172 C173 112.3(14)
C174 C173 C172 114.7(16)
C572 C571 O105 106(2)
C571 C572 C573 111.2(16)
C574 C573 C572 111.2(15)
O106 C175 C176 106.0(7)
C175 C176 C177 111.2(9)
C178 C177 C176 113.2(11)
C201 O201 C255 116.3(6)
C202 O202 C259 111.4(5)
C663 O203 C215 117.1(10)
C215 O203 C263 111.3(8)
C216 O204 C267 114.3(6)
C229 O205 C271 113.4(5)
C275 O206 C230 128.7(10)
C230 O206 C675 109.4(10)
O201 C201 C202 124.8(7)
O201 C201 C214 118.0(7)
C202 C201 C214 117.2(8)
C201 C202 C203 123.6(7)
C201 C202 O202 118.2(7)
C203 C202 O202 118.1(7)
C202 C203 C208 119.7(7)
C202 C203 C204 121.1(7)
C208 C203 C204 119.3(7)
C205 C204 C203 120.6(7)
C204 C205 C206 121.5(8)
C207 C206 C243 120.7(7)
C207 C206 C205 118.6(8)
C243 C206 C205 120.8(8)
C206 C207 C208 121.0(7)
C207 C208 C203 118.9(7)
C207 C208 C209 121.9(7)
C203 C208 C209 119.1(7)
C214 C209 C210 119.1(7)
C214 C209 C208 118.8(7)
C210 C209 C208 122.1(7)
C211 C210 C209 120.8(8)
C210 C211 C254 121.0(7)
C210 C211 C212 120.4(7)
C254 C211 C212 118.5(7)
C213 C212 C211 119.0(8)
C212 C213 C214 120.3(8)
C209 C214 C213 120.4(7)
C209 C214 C201 121.5(7)
C213 C214 C201 118.1(7)
C216 C215 O203 120.3(8)
C216 C215 C228 123.0(8)
O203 C215 C228 116.7(8)
C215 C216 O204 123.0(8)
C215 C216 C217 119.9(8)
O204 C216 C217 117.1(8)
C218 C217 C222 120.4(8)
C218 C217 C216 120.4(8)
C222 C217 C216 119.1(8)
C219 C218 C217 121.5(8)
C218 C219 C220 118.3(9)
C221 C220 C219 120.9(8)
C221 C220 C247 119.6(7)
C219 C220 C247 119.4(8)
C220 C221 C222 120.6(8)
C217 C222 C221 118.2(8)
C217 C222 C223 120.1(7)
C221 C222 C223 121.7(7)
C224 C223 C228 118.7(7)
C224 C223 C222 122.7(7)
C228 C223 C222 118.6(7)
C225 C224 C223 120.8(7)
C224 C225 C226 119.9(8)
C224 C225 C246 119.1(7)
C226 C225 C246 121.1(7)
C227 C226 C225 121.4(8)
C226 C227 C228 118.9(8)
C223 C228 C215 119.1(8)
C223 C228 C227 120.3(8)
C215 C228 C227 120.6(8)
C230 C229 O205 122.2(8)
C230 C229 C242 119.3(8)
O205 C229 C242 118.5(8)
C229 C230 O206 121.1(8)
C229 C230 C231 121.8(8)
O206 C230 C231 117.0(9)
C236 C231 C230 120.1(8)
C236 C231 C232 119.5(7)
C230 C231 C232 120.4(8)
C233 C232 C231 120.4(8)
C232 C233 C234 119.6(8)
C235 C234 C233 120.5(7)
C235 C234 C251 118.0(7)
C233 C234 C251 121.4(8)
C234 C235 C236 120.6(7)
C231 C236 C235 119.2(8)
C231 C236 C237 119.4(7)
C235 C236 C237 121.4(7)
C242 C237 C238 120.0(7)
C242 C237 C236 118.0(7)
C238 C237 C236 122.0(6)
C239 C238 C237 121.1(7)
C238 C239 C240 119.7(7)
C238 C239 C250 121.3(7)
C240 C239 C250 119.0(8)
C241 C240 C239 119.1(8)
C240 C241 C242 121.4(7)
C237 C242 C241 118.7(7)
C237 C242 C229 121.3(8)
C241 C242 C229 120.0(7)
C244 C243 C206 178.3(9)
C243 C244 C245 178.6(9)
C246 C245 C244 178.3(8)
C245 C246 C225 177.1(8)
C248 C247 C220 176.3(8)
C247 C248 C249 177.1(9)
C250 C249 C248 176.1(8)
C249 C250 C239 178.9(8)
C252 C251 C234 178.7(10)
C251 C252 C253 178.4(8)
C254 C253 C252 178.9(8)
C253 C254 C211 178.0(9)
O201 C255 C256 107.7(8)
C257 C256 C255 114.4(9)
C256 C257 C258 110.2(11)
O202 C259 C260 105.8(6)
C259 C260 C261 116.3(8)
C260 C261 C262 112.6(8)
C264 C263 O203 105.0(18)
C265 C264 C263 114.6(19)
C264 C265 C266 108.5(17)
O203 C663 C664 106(2)
C665 C664 C663 115(2)
C664 C665 C666 112.9(18)
O204 C267 C268 108.3(8)
C269 C268 C267 106.8(12)
C268 C269 C270 110.1(14)
O205 C271 C272 107.2(6)
C271 C272 C273 111.4(7)
C274 C273 C272 111.0(8)
O206 C275 C276 125.0(15)
C277 C276 C275 117.0(16)
C276 C277 C278 108.2(18)
C676 C675 O206 109(2)
C677 C676 C675 114(2)
C676 C677 C678 112(2)
C301 O301 C355 112.0(6)
C759 O302 C302 120.2(9)
C302 O302 C359 116.6(9)
C316 O304 C367 114.7(6)
C443 O305 C371 114.7(6)
C330 O306 C375 116.4(6)
O301 C301 C302 122.7(7)
O301 C301 C314 117.9(7)
C302 C301 C314 119.3(7)
C301 C302 O302 120.7(7)
C301 C302 C303 121.9(7)
O302 C302 C303 117.3(7)
C302 C303 C308 120.0(7)
C302 C303 C304 120.2(7)
C308 C303 C304 119.7(7)
C305 C304 C303 120.8(8)
C304 C305 C306 121.1(7)
C307 C306 C305 119.6(8)
C307 C306 C343 119.5(8)
C305 C306 C343 120.9(7)
C306 C307 C308 120.8(7)
C307 C308 C303 117.9(6)
C307 C308 C309 122.7(7)
C303 C308 C309 119.3(7)
C314 C309 C308 119.8(6)
C314 C309 C310 118.8(6)
C308 C309 C310 121.3(7)
C311 C310 C309 120.0(7)
C310 C311 C312 120.3(7)
C310 C311 C354 119.2(7)
C312 C311 C354 120.4(7)
C313 C312 C311 120.3(7)
C312 C313 C314 120.4(7)
C313 C314 C309 120.1(7)
C313 C314 C301 120.3(7)
C309 C314 C301 119.6(6)
C316 C315 O303 117.0(11)
C316 C315 C328 122.8(9)
O303 C315 C328 118.0(11)
C316 C315 O703 117.5(10)
C328 C315 O703 115.3(12)
C315 C316 O304 123.0(9)
C315 C316 C317 120.9(8)
O304 C316 C317 116.0(11)
C318 C317 C322 119.5(9)
C318 C317 C316 121.4(9)
C322 C317 C316 119.1(9)
C317 C318 C319 122.3(9)
C318 C319 C320 116.6(10)
C321 C320 C319 120.9(9)
C321 C320 C347 121.3(8)
C319 C320 C347 117.7(9)
C320 C321 C322 122.5(8)
C321 C322 C317 118.2(9)
C321 C322 C323 123.2(8)
C317 C322 C323 118.6(8)
C324 C323 C328 117.3(10)
C324 C323 C322 122.6(8)
C328 C323 C322 120.1(8)
C325 C324 C323 121.6(8)
C324 C325 C326 120.2(8)
C324 C325 C346 118.6(8)
C326 C325 C346 121.3(9)
C327 C326 C325 119.4(10)
C326 C327 C328 122.5(9)
C315 C328 C327 122.8(9)
C315 C328 C323 118.2(10)
C327 C328 C323 119.0(8)
O306 C330 C443 123.9(8)
O306 C330 C331 117.0(10)
C443 C330 C331 118.9(9)
C336 C331 C332 120.5(7)
C336 C331 C330 119.5(9)
C332 C331 C330 119.9(8)
C333 C332 C331 120.7(8)
C332 C333 C334 118.5(9)
C335 C334 C333 121.3(7)
C335 C334 C351 120.1(6)
C333 C334 C351 118.5(8)
C334 C335 C336 120.4(7)
C331 C336 C335 118.5(8)
C331 C336 C337 119.8(7)
C335 C336 C337 121.7(7)
C342 C337 C338 117.9(8)
C342 C337 C336 120.3(7)
C338 C337 C336 121.8(7)
C339 C338 C337 121.2(7)
C338 C339 C350 120.8(8)
C338 C339 C340 118.9(9)
C350 C339 C340 120.3(9)
C341 C340 C339 120.5(10)
C340 C341 C342 121.2(8)
C337 C342 C443 118.5(9)
C337 C342 C341 120.4(8)
C443 C342 C341 121.2(8)
C344 C343 C306 178.7(9)
C330 C443 O305 118.6(9)
C330 C443 C342 122.8(8)
O305 C443 C342 118.5(10)
C343 C344 C345 178.3(10)
C346 C345 C344 176.4(10)
C345 C346 C325 178.9(10)
C348 C347 C320 177.1(11)
C347 C348 C349 178.3(11)
C350 C349 C348 178.6(10)
C349 C350 C339 178.2(10)
C352 C351 C334 178.0(7)
C351 C352 C353 176.7(8)
C354 C353 C352 177.6(7)
C353 C354 C311 174.7(7)
O301 C355 C356 105.6(7)
C357 C356 C355 106.5(12)
C356 C357 C358 106.5(14)
C360 C359 O302 101(2)
C359 C360 C361 111.8(19)
C362 C361 C360 116.1(16)
O302 C759 C760 127(3)
C759 C760 C761 115.4(19)
C760 C761 C762 116.5(16)
C315 O303 C363 113.5(13)
O303 C363 C364 110.8(14)
C363 C364 C365 118.7(19)
C366 C365 C364 112.4(19)
C763 O703 C315 113.3(17)
O703 C763 C764 107.7(15)
C763 C764 C765 110.9(16)
C766 C765 C764 108.9(18)
O304 C367 C368 107.0(7)
C367 C368 C369 114.1(8)
C370 C369 C368 113.4(8)
O305 C371 C372 105.9(7)
C373 C372 C371 113.5(10)
C372 C373 C374 110.9(14)
C376 C375 O306 107.7(8)
C375 C376 C377 109.3(12)
C378 C377 C376 109.7(11)
Cl2 C401 Cl1 112.2(6)
Cl2 C401 Cl3 110.3(6)
Cl1 C401 Cl3 107.4(5)
Cl6 C402 Cl5 110.1(6)
Cl6 C402 Cl4 109.0(6)
Cl5 C402 Cl4 111.3(6)
Cl8 C403 Cl7 110.9(5)
Cl8 C403 Cl9 110.7(5)
Cl7 C403 Cl9 110.1(5)
Cl11 C404 Cl12 115.3(8)
Cl11 C404 Cl10 106.6(7)
Cl12 C404 Cl10 108.4(8)
Cl15 C405 Cl13 113.0(9)
Cl15 C405 Cl14 108.1(8)
Cl13 C405 Cl14 107.6(11)
Cl16 C406 Cl18 112.7(13)
Cl16 C406 Cl17 109.4(12)
Cl18 C406 Cl17 109.4(13)
C406 Cl17 C66 156.0(9)
C406 Cl17 C65 156.9(9)
C66 Cl17 C65 46.6(7)
Cl21 Cl18 C406 123.4(10)
Cl19 C407 Cl21 110.3(9)
Cl19 C407 Cl20 108.1(8)
Cl21 C407 Cl20 109.7(10)
Cl18 Cl21 C407 132.0(7)
C502 C408 Cl22 141(3)
C502 C408 Cl24 83(3)
Cl22 C408 Cl24 89(2)
C408 Cl22 C506 81.8(12)
C501 Cl24 C506 127.8(6)
C501 Cl24 C408 87.2(17)
C506 Cl24 C408 83.7(10)
C501 Cl24 C502 103.1(5)
C506 Cl24 C502 90.8(6)
C408 Cl24 C502 26.7(16)
Cl24 C501 Cl23 127.5(7)
C408 C502 Cl24 71(4)
Cl24 C506 Cl22 86.0(5)

loop_
_geom_bond_atom_site_label_1
_geom_bond_atom_site_label_2
_geom_bond_distance
O1 C1 1.393(10)
O1 C55 1.406(12)
O2 C2 1.360(9)
O2 C59 1.440(10)
O3 C15 1.351(8)
O3 C63 1.401(10)
O4 C16 1.375(9)
O4 C67 1.487(9)
O5 C29 1.368(9)
O5 C71 1.470(9)
O6 C30 1.389(8)
O6 C75 1.412(10)
C1 C2 1.356(11)
C1 C14 1.442(11)
C2 C3 1.429(11)
C3 C4 1.421(10)
C3 C8 1.424(11)
C4 C5 1.339(11)
C5 C6 1.390(11)
C6 C7 1.393(10)
C6 C43 1.442(13)
C7 C8 1.393(11)
C8 C9 1.451(10)
C9 C14 1.420(10)
C9 C10 1.435(10)
C10 C11 1.388(10)
C11 C12 1.408(11)
C11 C54 1.446(12)
C12 C13 1.366(11)
C13 C14 1.413(10)
C15 C16 1.400(11)
C15 C28 1.423(11)
C16 C17 1.426(10)
C17 C18 1.393(11)
C17 C22 1.426(11)
C18 C19 1.400(11)
C19 C20 1.415(11)
C20 C21 1.403(11)
C20 C47 1.421(11)
C21 C22 1.428(10)
C22 C23 1.436(11)
C23 C28 1.412(10)
C23 C24 1.416(11)
C24 C25 1.402(11)
C25 C26 1.401(10)
C25 C46 1.431(13)
C26 C27 1.358(12)
C27 C28 1.443(12)
C29 C30 1.360(11)
C29 C42 1.464(10)
C30 C31 1.417(11)
C31 C32 1.410(11)
C31 C36 1.450(10)
C32 C33 1.405(12)
C33 C34 1.406(11)
C34 C35 1.389(11)
C34 C51 1.440(12)
C35 C36 1.397(11)
C36 C37 1.459(10)
C37 C38 1.408(10)
C37 C42 1.409(10)
C38 C39 1.365(11)
C39 C40 1.419(11)
C39 C50 1.448(11)
C40 C41 1.387(10)
C41 C42 1.416(11)
C43 C44 1.226(12)
C44 C45 1.327(14)
C45 C46 1.218(12)
C47 C48 1.192(11)
C48 C49 1.383(12)
C49 C50 1.183(10)
C51 C52 1.218(11)
C52 C53 1.355(13)
C53 C54 1.195(11)
C55 C56 1.473(15)
C56 C57 1.559(19)
C57 C58 1.52(2)
C59 C60 1.524(12)
C60 C61 1.591(15)
C61 C62 1.567(18)
C63 C64 1.501(13)
C64 C65 1.47(2)
C65 C66 1.60(2)
C65 Cl17 2.131(19)
C66 Cl17 1.86(2)
C67 C68 1.519(13)
C68 C69 1.578(16)
C69 C70 1.553(16)
C71 C72 1.488(10)
C72 C73 1.525(10)
C73 C74 1.527(13)
C75 C76 1.486(11)
C76 C77 1.504(12)
C77 C78 1.534(13)
O101 C101 1.368(9)
O101 C155 1.458(9)
O102 C102 1.377(9)
O102 C159 1.45(4)
O102 C559 1.46(4)
O103 C115 1.370(9)
O103 C163 1.443(11)
O104 C116 1.370(9)
O104 C167 1.474(9)
O105 C129 1.358(9)
O105 C171 1.36(3)
O105 C571 1.61(3)
O106 C130 1.369(9)
O106 C175 1.461(9)
C101 C102 1.360(11)
C101 C114 1.424(11)
C102 C103 1.434(11)
C103 C104 1.385(11)
C103 C108 1.439(11)
C104 C105 1.383(12)
C105 C106 1.416(12)
C106 C107 1.389(11)
C106 C143 1.418(12)
C107 C108 1.416(11)
C108 C109 1.452(11)
C109 C110 1.393(11)
C109 C114 1.427(11)
C110 C111 1.391(11)
C111 C154 1.438(13)
C111 C112 1.440(12)
C112 C113 1.372(12)
C113 C114 1.422(11)
C115 C116 1.390(12)
C115 C128 1.427(11)
C116 C117 1.423(10)
C117 C122 1.400(10)
C117 C118 1.412(11)
C118 C119 1.366(11)
C119 C120 1.420(11)
C120 C121 1.390(11)
C120 C147 1.439(12)
C121 C122 1.412(10)
C122 C123 1.461(11)
C123 C128 1.393(11)
C123 C124 1.417(10)
C124 C125 1.374(11)
C125 C126 1.427(11)
C125 C146 1.431(12)
C126 C127 1.364(11)
C127 C128 1.421(12)
C129 C130 1.365(11)
C129 C142 1.446(11)
C130 C131 1.423(11)
C131 C136 1.423(11)
C131 C132 1.425(11)
C132 C133 1.353(12)
C133 C134 1.399(11)
C134 C135 1.392(11)
C134 C151 1.416(13)
C135 C136 1.402(11)
C136 C137 1.463(11)
C137 C138 1.366(11)
C137 C142 1.433(11)
C138 C139 1.421(12)
C139 C150 1.401(12)
C139 C140 1.422(12)
C140 C141 1.373(12)
C141 C142 1.409(12)
C143 C144 1.213(11)
C144 C145 1.364(13)
C145 C146 1.206(11)
C147 C148 1.202(11)
C148 C149 1.364(14)
C149 C150 1.205(12)
C151 C152 1.208(12)
C152 C153 1.386(14)
C153 C154 1.182(11)
C155 C156 1.507(10)
C156 C157 1.516(12)
C157 C158 1.534(12)
C159 C160 1.495(16)
C160 C161 1.521(17)
C161 C162 1.525(18)
C559 C560 1.509(16)
C560 C561 1.541(18)
C561 C562 1.514(19)
C163 C164 1.533(14)
C164 C165 1.523(15)
C165 C166 1.501(17)
C167 C168 1.508(11)
C168 C169 1.498(12)
C169 C170 1.569(12)
C171 C172 1.507(15)
C172 C173 1.537(16)
C173 C174 1.522(18)
C571 C572 1.513(16)
C572 C573 1.556(16)
C573 C574 1.530(18)
C175 C176 1.499(13)
C176 C177 1.553(16)
C177 C178 1.510(14)
O201 C201 1.341(10)
O201 C255 1.452(10)
O202 C202 1.400(9)
O202 C259 1.468(10)
O203 C663 1.40(5)
O203 C215 1.410(10)
O203 C263 1.55(3)
O204 C216 1.378(10)
O204 C267 1.450(12)
O205 C229 1.367(10)
O205 C271 1.461(9)
O206 C275 1.210(19)
O206 C230 1.382(11)
O206 C675 1.57(3)
C201 C202 1.389(12)
C201 C214 1.463(11)
C202 C203 1.393(11)
C203 C208 1.414(11)
C203 C204 1.426(11)
C204 C205 1.339(12)
C205 C206 1.425(11)
C206 C207 1.391(11)
C206 C243 1.403(13)
C207 C208 1.410(11)
C208 C209 1.476(11)
C209 C214 1.387(11)
C209 C210 1.409(11)
C210 C211 1.380(11)
C211 C254 1.426(12)
C211 C212 1.430(12)
C212 C213 1.378(12)
C213 C214 1.428(11)
C215 C216 1.329(12)
C215 C228 1.425(12)
C216 C217 1.455(12)
C217 C218 1.401(12)
C217 C222 1.401(11)
C218 C219 1.378(12)
C219 C220 1.424(12)
C220 C221 1.374(11)
C220 C247 1.469(13)
C221 C222 1.423(11)
C222 C223 1.452(11)
C223 C224 1.408(11)
C223 C228 1.412(11)
C224 C225 1.391(11)
C225 C226 1.409(12)
C225 C246 1.432(13)
C226 C227 1.368(13)
C227 C228 1.439(13)
C229 C230 1.343(13)
C229 C242 1.448(12)
C230 C231 1.437(12)
C231 C236 1.375(11)
C231 C232 1.442(13)
C232 C233 1.368(12)
C233 C234 1.418(11)
C234 C235 1.364(11)
C234 C251 1.469(13)
C235 C236 1.432(11)
C236 C237 1.483(11)
C237 C242 1.385(11)
C237 C238 1.396(10)
C238 C239 1.374(11)
C239 C240 1.432(11)
C239 C250 1.431(12)
C240 C241 1.354(12)
C241 C242 1.434(12)
C243 C244 1.186(12)
C244 C245 1.410(15)
C245 C246 1.183(12)
C247 C248 1.186(12)
C248 C249 1.379(14)
C249 C250 1.190(11)
C251 C252 1.169(11)
C252 C253 1.356(13)
C253 C254 1.227(11)
C255 C256 1.516(14)
C256 C257 1.470(17)
C257 C258 1.506(17)
C259 C260 1.502(10)
C260 C261 1.505(12)
C261 C262 1.517(12)
C263 C264 1.532(16)
C264 C265 1.500(19)
C265 C266 1.528(19)
C663 C664 1.534(17)
C664 C665 1.497(19)
C665 C666 1.532(19)
C267 C268 1.461(16)
C268 C269 1.45(2)
C269 C270 1.63(2)
C271 C272 1.518(11)
C272 C273 1.540(11)
C273 C274 1.536(13)
C275 C276 1.514(16)
C276 C277 1.492(19)
C277 C278 1.52(2)
C675 C676 1.527(17)
C676 C677 1.49(2)
C677 C678 1.52(2)
O301 C301 1.366(9)
O301 C355 1.446(10)
O302 C759 1.37(5)
O302 C302 1.392(9)
O302 C359 1.55(5)
O304 C316 1.394(11)
O304 C367 1.444(10)
O305 C443 1.405(10)
O305 C371 1.415(11)
O306 C330 1.354(11)
O306 C375 1.440(10)
C301 C302 1.375(11)
C301 C314 1.448(11)
C302 C303 1.408(11)
C303 C308 1.420(10)
C303 C304 1.443(11)
C304 C305 1.319(12)
C305 C306 1.428(12)
C306 C307 1.394(11)
C306 C343 1.429(13)
C307 C308 1.414(11)
C308 C309 1.425(10)
C309 C314 1.422(10)
C309 C310 1.431(10)
C310 C311 1.382(10)
C311 C312 1.420(11)
C311 C354 1.429(12)
C312 C313 1.382(12)
C313 C314 1.400(10)
C315 C316 1.344(15)
C315 O303 1.402(15)
C315 C328 1.404(14)
C315 O703 1.501(19)
C316 C317 1.433(14)
C317 C318 1.388(15)
C317 C322 1.425(12)
C318 C319 1.405(15)
C319 C320 1.437(13)
C320 C321 1.357(13)
C320 C347 1.456(15)
C321 C322 1.388(12)
C322 C323 1.443(13)
C323 C324 1.412(12)
C323 C328 1.432(12)
C324 C325 1.367(13)
C325 C326 1.433(12)
C325 C346 1.435(14)
C326 C327 1.321(14)
C327 C328 1.419(15)
C330 C443 1.373(15)
C330 C331 1.459(12)
C331 C336 1.396(11)
C331 C332 1.412(13)
C332 C333 1.393(12)
C333 C334 1.405(11)
C334 C335 1.384(11)
C334 C351 1.450(12)
C335 C336 1.419(11)
C336 C337 1.461(12)
C337 C342 1.391(11)
C337 C338 1.416(11)
C338 C339 1.398(12)
C339 C350 1.419(14)
C339 C340 1.432(13)
C340 C341 1.320(14)
C341 C342 1.436(13)
C342 C443 1.434(13)
C343 C344 1.198(12)
C344 C345 1.371(14)
C345 C346 1.182(12)
C347 C348 1.173(13)
C348 C349 1.405(16)
C349 C350 1.189(13)
C351 C352 1.200(11)
C352 C353 1.364(13)
C353 C354 1.202(11)
C355 C356 1.558(15)
C356 C357 1.363(18)
C357 C358 1.68(2)
C359 C360 1.502(16)
C360 C361 1.510(17)
C361 C362 1.489(18)
C759 C760 1.491(18)
C760 C761 1.492(18)
C761 C762 1.501(17)
O303 C363 1.439(14)
C363 C364 1.467(17)
C364 C365 1.503(18)
C365 C366 1.481(18)
O703 C763 1.422(16)
C763 C764 1.500(17)
C764 C765 1.526(18)
C765 C766 1.493(19)
C367 C368 1.499(11)
C368 C369 1.523(12)
C369 C370 1.496(12)
C371 C372 1.513(13)
C372 C373 1.460(18)
C373 C374 1.59(2)
C375 C376 1.391(14)
C376 C377 1.67(2)
C377 C378 1.491(17)
C401 Cl2 1.713(10)
C401 Cl1 1.735(9)
C401 Cl3 1.756(11)
C402 Cl6 1.734(12)
C402 Cl5 1.747(12)
C402 Cl4 1.754(10)
C403 Cl8 1.735(11)
C403 Cl7 1.740(9)
C403 Cl9 1.742(10)
C404 Cl11 1.689(13)
C404 Cl12 1.734(13)
C404 Cl10 1.824(15)
C405 Cl15 1.639(17)
C405 Cl13 1.741(14)
C405 Cl14 1.82(2)
C406 Cl16 1.63(2)
C406 Cl18 1.73(2)
C406 Cl17 1.75(2)
Cl18 Cl21 1.621(10)
C407 Cl19 1.703(17)
C407 Cl21 1.737(17)
C407 Cl20 1.770(15)
C408 C502 1.01(6)
C408 Cl22 1.78(4)
C408 Cl24 2.13(6)
Cl22 C506 2.21(2)
Cl23 C501 1.74(2)
Cl24 C501 1.398(11)
Cl24 C506 1.794(13)
Cl24 C502 2.239(11)
